data_7134943
loop_
_publ_author_name
'Patterson, Claire R.'
'Oyala, Paul H.'
'Buss, Joshua A.'

_publ_section_title
;
 Synthesis and electronic structure elucidation of bioinspired
 heterobimetallic nickel complexes.
;
_journal_issue 66
_journal_name_full 'Chemical communications (Cambridge, England)'
_journal_page_first 12345
_journal_page_last 12348
_journal_paper_doi 10.1039/d5cc03435c
_journal_volume 61
_journal_year 2025
_chemical_formula_moiety 'C39 H42 F3 Li N7 Ni O4 S, C F3 O3 S'
_chemical_formula_sum 'C40 H42 F6 Li N7 Ni O7 S2'
_chemical_formula_weight 976.57
_space_group_crystal_system orthorhombic
_space_group_IT_number 19
_space_group_name_Hall 'P 2ac 2ab'
_space_group_name_H-M_alt 'P 21 21 21'
_atom_sites_solution_hydrogens geom
_atom_sites_solution_primary dual
_audit_creation_date 2025-05-29
_audit_creation_method
;
Olex2 1.5
(compiled 2025.05.22 svn.r631f81ec for OlexSys, GUI svn.r7248)
;
_audit_update_record
;
2025-05-29 deposited with the CCDC.	2025-07-07 downloaded from the CCDC.
;
_cell_angle_alpha 90
_cell_angle_beta 90
_cell_angle_gamma 90
_cell_formula_units_Z 8
_cell_length_a 19.08910(10)
_cell_length_b 19.17890(10)
_cell_length_c 23.98280(10)
_cell_measurement_reflns_used 70105
_cell_measurement_temperature 153(2)
_cell_measurement_theta_max 69.3940
_cell_measurement_theta_min 3.2550
_cell_volume 8780.29(7)
_computing_cell_refinement 'CrysAlisPro 1.171.42.84a (Rigaku OD, 2023)'
_computing_data_collection 'CrysAlisPro 1.171.42.84a (Rigaku OD, 2023)'
_computing_data_reduction 'CrysAlisPro 1.171.42.84a (Rigaku OD, 2023)'
_computing_molecular_graphics 'Olex2 1.5 (Dolomanov et al., 2009)'
_computing_publication_material 'Olex2 1.5 (Dolomanov et al., 2009)'
_computing_structure_refinement 'SHELXL 2018/3 (Sheldrick, 2015)'
_computing_structure_solution 'SHELXT 2018/2 (Sheldrick, 2018)'
_diffrn_ambient_temperature 153(2)
_diffrn_detector 'CCD plate'
_diffrn_measured_fraction_theta_full 1.000
_diffrn_measured_fraction_theta_max 0.995
_diffrn_measurement_details
;
List of Runs (angles in degrees, time in seconds):

  # Type    Start    End  Width  t~exp~   \w     \q     \k     \f   Frames
#--------------------------------------------------------------------------
  1  \w   -110.00  70.00   1.00    1.00    --  -20.00   0.00-180.00  180
  2  \w    -45.00   0.00   1.00    1.00    --  -20.00  72.00   0.00   45
  3  \w    -45.00   0.00   1.00    1.00    --  -20.00  72.00   0.00   45
  4  \w    -25.00  43.00   1.00    1.00    --  -20.00  36.00 120.00   68
  5  \w    -45.00   0.00   1.00    1.00    --  -20.00  72.00-180.00   45
  6  \w   -173.00-128.00   1.00    5.00    --  -92.00 -36.00 120.00   45
  7  \w   -133.00 -88.00   1.00    5.00    --  -92.00 -36.00 -60.00   45
  8  \w   -104.00 -59.00   1.00    5.00    --  -92.00  36.00  60.00   45
  9  \w   -122.00 -77.00   1.00    5.00    --  -92.00 -72.00  60.00   45
 10  \w   -174.00 -78.00   1.00    5.00    --  -92.00 -72.00-120.00   96
 11  \w    -93.00 -35.00   1.00    5.00    --  -92.00  36.00-120.00   58
 12  \w   -176.00 -77.00   1.00    5.00    --  -92.00 -72.00 -60.00   99
 13  \w   -147.00 -75.00   1.00    5.00    --  -92.00 -72.00-180.00   72
 14  \w   -176.00 -77.00   1.00    5.00    --  -92.00 -72.00 120.00   99
 15  \w   -177.00-116.00   1.00    5.00    --  -92.00 -36.00  60.00   61
 16  \w    -87.00  -9.00   1.00    5.00    --  -92.00  36.00 -60.00   78
 17  \w   -102.00 -14.00   1.00    5.00    --  -92.00  36.00   0.00   88
 18  \w   -102.00 -21.00   1.00    5.00    --  -92.00  72.00 120.00   81
 19  \w   -175.00-104.00   1.00    5.00    --  -92.00 -36.00   0.00   71
 20  \w   -104.00 -52.00   1.00    5.00    --  -92.00  72.00  60.00   52
 21  \w   -109.00 -14.00   1.00    5.00    --  -92.00  72.00-120.00   95
 22  \w   -105.00 -24.00   1.00    5.00    --  -92.00  36.00-120.00   81
 23  \w   -105.00  -2.00   1.00    5.00    --  -92.00  36.00-180.00  103
 24  \w   -106.00  -2.00   1.00    5.00    --  -92.00  72.00 -60.00  104
 25  \w   -106.00  -2.00   1.00    5.00    --  -92.00  72.00 -60.00  104
 26  \w   -107.00 -29.00   1.00    5.00    --  -92.00  72.00   0.00   78
 27  \w   -117.00 -72.00   1.00    5.00    --  -92.00  72.00 180.00   45
;
_diffrn_measurement_device 'abstract diffractometer'
_diffrn_measurement_device_type 'dtrek-CrysAlisPro-abstract goniometer imported rigaku-d*trek images'
_diffrn_measurement_method '\w scans'
_diffrn_orient_matrix_type 'CrysAlisPro convention (1999,Acta A55,543-557)'
_diffrn_orient_matrix_UB_11 0.0042331000
_diffrn_orient_matrix_UB_12 0.0388868000
_diffrn_orient_matrix_UB_13 -0.0561007000
_diffrn_orient_matrix_UB_21 0.0806042000
_diffrn_orient_matrix_UB_22 -0.0007808000
_diffrn_orient_matrix_UB_23 0.0035166000
_diffrn_orient_matrix_UB_31 0.0014437000
_diffrn_orient_matrix_UB_32 -0.0702764000
_diffrn_orient_matrix_UB_33 -0.0310575000
_diffrn_radiation_monochromator graphite
_diffrn_radiation_probe x-ray
_diffrn_radiation_type 'Cu K\a'
_diffrn_radiation_wavelength 1.54178
_diffrn_reflns_av_R_equivalents 0.0554
_diffrn_reflns_av_unetI/netI 0.0272
_diffrn_reflns_Laue_measured_fraction_full 1.000
_diffrn_reflns_Laue_measured_fraction_max 0.995
_diffrn_reflns_limit_h_max 23
_diffrn_reflns_limit_h_min -23
_diffrn_reflns_limit_k_max 22
_diffrn_reflns_limit_k_min -23
_diffrn_reflns_limit_l_max 28
_diffrn_reflns_limit_l_min -29
_diffrn_reflns_number 125929
_diffrn_reflns_point_group_measured_fraction_full 0.999
_diffrn_reflns_point_group_measured_fraction_max 0.992
_diffrn_reflns_theta_full 67.679
_diffrn_reflns_theta_max 69.530
_diffrn_reflns_theta_min 2.950
_diffrn_source 'fine-focus sealed X-ray tube'
_diffrn_source_type 'Enhance (Cu) X-ray Source'
_diffrn_standards_number 0
_exptl_absorpt_coefficient_mu 2.247
_exptl_absorpt_correction_T_max 1.00000
_exptl_absorpt_correction_T_min 0.84972
_exptl_absorpt_correction_type multi-scan
_exptl_absorpt_process_details
;
CrysAlisPro 1.171.42.84a (Rigaku Oxford Diffraction, 2023)
Empirical absorption correction using spherical harmonics,
implemented in SCALE3 ABSPACK scaling algorithm.
;
_exptl_crystal_colour colourless
_exptl_crystal_colour_primary colourless
_exptl_crystal_density_diffrn 1.478
_exptl_crystal_description block
_exptl_crystal_F_000 4032
_exptl_crystal_size_max 0.178
_exptl_crystal_size_mid 0.104
_exptl_crystal_size_min 0.062
_refine_diff_density_max 0.295
_refine_diff_density_min -0.365
_refine_diff_density_rms 0.065
_refine_ls_abs_structure_details
;
 Refined as an inversion twin.
;
_refine_ls_abs_structure_Flack 0.373(11)
_refine_ls_extinction_method none
_refine_ls_goodness_of_fit_ref 1.053
_refine_ls_hydrogen_treatment constr
_refine_ls_matrix_type full
_refine_ls_number_parameters 1235
_refine_ls_number_reflns 16349
_refine_ls_number_restraints 165
_refine_ls_restrained_S_all 1.052
_refine_ls_R_factor_all 0.0303
_refine_ls_R_factor_gt 0.0290
_refine_ls_shift/su_max 0.001
_refine_ls_shift/su_mean 0.000
_refine_ls_structure_factor_coef Fsqd
_refine_ls_weighting_details 'w=1/[\s^2^(Fo^2^)+(0.0424P)^2^+1.7916P] where P=(Fo^2^+2Fc^2^)/3'
_refine_ls_weighting_scheme calc
_refine_ls_wR_factor_gt 0.0732
_refine_ls_wR_factor_ref 0.0747
_reflns_Friedel_coverage 0.832
_reflns_Friedel_fraction_full 0.998
_reflns_Friedel_fraction_max 0.988
_reflns_number_gt 15890
_reflns_number_total 16349
_reflns_threshold_expression 'I > 2\s(I)'
_cod_data_source_file d5cc03435c2.cif
_cod_data_source_block cp124
_cod_database_code 7134943
_shelx_shelxl_version_number 2018/3
_chemical_oxdiff_formula C37H39F3N6NiO4S
_shelx_space_group_comment
;
The symmetry employed for this shelxl refinement is uniquely defined
by the following loop, which should always be used as a source of
symmetry information in preference to the above space-group names.
They are only intended as comments.
;
_olex2_refinement_description
;
1. Twinned data refinement
 Scales: 0.627(11)
 0.373(11)
2. Fixed Uiso
 At 1.2 times of:
  All C(H) groups, All C(H,H) groups
 At 1.5 times of:
  All C(H,H,H) groups
3. Restrained distances
 O15-C81 \\sim O12-C80
 with sigma of 0.02
 F15-F13 \\sim F11-F12
 with sigma of 0.02
 O17-C81 \\sim O14-C80
 with sigma of 0.02
 F14-C81 \\sim F10-C80
 with sigma of 0.02
 F15-C81 \\sim F11-C80
 with sigma of 0.02
 O17-O15 \\sim O14-O12
 with sigma of 0.02
 F15-O15 \\sim F11-O12
 with sigma of 0.02
 O17-O16 \\sim O14-O13
 with sigma of 0.02
 S5-F14 \\sim S4-F10
 with sigma of 0.02
 S5-F15 \\sim S4-F11
 with sigma of 0.02
 F13-C81 \\sim F12-C80
 with sigma of 0.02
 S5-O17 \\sim S4-O14
 with sigma of 0.02
 S5-F13 \\sim S4-F12
 with sigma of 0.02
 S5-O15 \\sim S4-O12
 with sigma of 0.02
 O15-O16 \\sim O12-O13
 with sigma of 0.02
 S5-O16 \\sim S4-O13
 with sigma of 0.02
 S5-C81 \\sim S4-C80
 with sigma of 0.02
 O16-C81 \\sim O13-C80
 with sigma of 0.02
 F14-F15 \\sim F10-F11
 with sigma of 0.02
 F14-F13 \\sim F10-F12
 with sigma of 0.02
 F15-O17 \\sim F11-O14
 with sigma of 0.02
4. Rigid bond restraints
 S5, O17, O15, O16, C81, F13, F14, F15, S4, C80, F12, F10, F11, O14, O12, O13
 with sigma for 1-2 distances of 0.001 and sigma for 1-3 distances of 0.001
5. Rigid body (RIGU) restrains
 O14, S5, O17, O15, O16, C81, F13, F14, F15, C80, S4, F12, F10, F11, O12, O13
 with sigma for 1-2 distances of 0.001 and sigma for 1-3 distances of 0.001
6. Others
 Sof(C80)=Sof(S4)=Sof(O14)=Sof(O12)=Sof(O13)=Sof(F12)=Sof(F10)=Sof(F11)=1-
 FVAR(1)
 Sof(S5)=Sof(F14)=Sof(F15)=Sof(O17)=Sof(F13)=Sof(O15)=Sof(O16)=Sof(C81)=FVAR(1)
7.a Secondary CH2 refined with riding coordinates:
 C24(H24A,H24B), C65(H65A,H65B), C31(H31A,H31B), C51(H51A,H51B), C52(H52A,
 H52B), C71(H71A,H71B), C25(H25A,H25B), C64(H64A,H64B), C11(H11A,H11B),
 C58(H58A,H58B), C12(H12A,H12B), C18(H18A,H18B)
7.b Aromatic/amide H refined with riding coordinates:
 C5(H5), C43(H43), C57(H57), C36(H36), C30(H30), C17(H17), C73(H73), C56(H56),
 C70(H70), C33(H33), C29(H29), C23(H23), C20(H20), C3(H3), C54(H54), C63(H63),
 C55(H55), C61(H61), C69(H69), C14(H14), C22(H22), C15(H15), C16(H16), C74(H74),
  C34(H34), C60(H60), C67(H67), C35(H35), C76(H76), C45(H45), C21(H21),
 C68(H68), C62(H62), C28(H28), C27(H27), C75(H75)
7.c Idealised Me refined as rotating group:
 C49(H49A,H49B,H49C), C79(H79A,H79B,H79C), C50(H50A,H50B,H50C), C8(H8A,H8B,
 H8C), C9(H9A,H9B,H9C), C39(H39A,H39B,H39C), C48(H48A,H48B,H48C), C10(H10A,H10B,
 H10C)
;
_olex2_submission_special_instructions 'No special instructions were received'
_oxdiff_exptl_absorpt_empirical_details
;
Empirical correction (ABSPACK) includes:
- Absorption correction using spherical harmonics
- Frame scaling
- Detector area scaling
;
_oxdiff_exptl_absorpt_empirical_full_max 2.248
_oxdiff_exptl_absorpt_empirical_full_min 0.568

loop_
_space_group_symop_operation_xyz
'x, y, z'
'-x+1/2, -y, z+1/2'
'-x, y+1/2, -z+1/2'
'x+1/2, -y+1/2, -z'

loop_
_atom_site_label
_atom_site_type_symbol
_atom_site_fract_x
_atom_site_fract_y
_atom_site_fract_z
_atom_site_U_iso_or_equiv
_atom_site_adp_type
_atom_site_occupancy
_atom_site_site_symmetry_order
_atom_site_calc_flag
_atom_site_refinement_flags_posn
_atom_site_refinement_flags_adp
_atom_site_refinement_flags_occupancy
_atom_site_disorder_assembly
_atom_site_disorder_group
Ni1 Ni 0.46995(2) 0.65525(2) 0.31804(2) 0.02149(10) Uani 1 1 d . . . . .
Ni2 Ni 0.96764(2) 0.66997(2) 0.18468(2) 0.02197(10) Uani 1 1 d . . . . .
S3 S 0.88234(3) 0.52031(3) 0.18047(3) 0.02324(13) Uani 1 1 d . . . . .
S1 S 0.37998(3) 0.50592(3) 0.33003(3) 0.02425(14) Uani 1 1 d . . . . .
S5 S 1.25013(6) 0.64696(6) 0.08753(5) 0.0273(3) Uani 0.884(3) 1 d D U P A 1
S2 S 0.75848(4) 0.64031(4) 0.43831(3) 0.03428(17) Uani 1 1 d . . . . .
F2 F 0.27808(9) 0.52965(11) 0.40097(8) 0.0418(5) Uani 1 1 d . . . . .
F7 F 0.77492(9) 0.51315(10) 0.11249(8) 0.0377(4) Uani 1 1 d . . . . .
F3 F 0.38129(10) 0.53520(10) 0.43712(7) 0.0381(4) Uani 1 1 d . . . . .
O9 O 0.88165(10) 0.59592(9) 0.17796(9) 0.0256(4) Uani 1 1 d . . . . .
F9 F 0.87452(10) 0.52570(12) 0.07159(8) 0.0458(5) Uani 1 1 d . . . . .
O8 O 1.01911(9) 0.60637(10) 0.23637(8) 0.0240(4) Uani 1 1 d . . . . .
O1 O 0.52582(9) 0.58761(10) 0.27318(8) 0.0234(4) Uani 1 1 d . . . . .
F1 F 0.33614(10) 0.43537(10) 0.41678(8) 0.0442(5) Uani 1 1 d . . . . .
F8 F 0.84660(11) 0.42645(10) 0.10711(10) 0.0498(5) Uani 1 1 d . . . . .
O3 O 0.44740(10) 0.47288(10) 0.33640(9) 0.0291(4) Uani 1 1 d . . . . .
F4 F 0.78574(11) 0.50607(10) 0.44075(9) 0.0481(5) Uani 1 1 d . . . . .
O11 O 0.83686(10) 0.49111(11) 0.22170(9) 0.0326(5) Uani 1 1 d . . . . .
F6 F 0.84475(11) 0.56293(12) 0.38053(9) 0.0502(5) Uani 1 1 d . . . . .
O10 O 0.95100(9) 0.48908(10) 0.17642(9) 0.0272(4) Uani 1 1 d . . . . .
F14 F 1.32487(18) 0.53727(17) 0.11622(13) 0.0475(7) Uani 0.884(3) 1 d D U P A 1
O2 O 0.38311(9) 0.58021(10) 0.32005(9) 0.0261(4) Uani 1 1 d . . . . .
F15 F 1.37836(10) 0.60877(12) 0.06210(10) 0.0433(6) Uani 0.884(3) 1 d D U P A 1
O4 O 0.33049(10) 0.46914(12) 0.29637(9) 0.0336(5) Uani 1 1 d . . . . .
F5 F 0.87065(11) 0.57082(12) 0.46782(10) 0.0555(6) Uani 1 1 d . . . . .
N12 N 1.02771(12) 0.46239(12) 0.29851(10) 0.0261(5) Uani 1 1 d . . . . .
N3 N 0.39764(12) 0.71889(13) 0.35644(10) 0.0253(5) Uani 1 1 d . . . . .
N8 N 0.91507(11) 0.72082(12) 0.24935(10) 0.0232(5) Uani 1 1 d . . . . .
N9 N 0.90197(12) 0.73446(12) 0.13901(10) 0.0248(5) Uani 1 1 d . . . . .
N7 N 0.51450(12) 0.61546(13) 0.38948(10) 0.0267(5) Uani 1 1 d . . . . .
O5 O 0.73204(12) 0.63278(14) 0.49427(10) 0.0453(6) Uani 1 1 d . . . . .
N10 N 1.04322(12) 0.74359(12) 0.19970(10) 0.0246(5) Uani 1 1 d . . . . .
N2 N 0.54544(11) 0.72973(12) 0.30461(10) 0.0240(5) Uani 1 1 d . . . . .
N11 N 1.14912(12) 0.52062(12) 0.24980(10) 0.0245(5) Uani 1 1 d . . . . .
N13 N 1.09952(12) 0.44871(13) 0.15831(10) 0.0267(5) Uani 1 1 d . . . . .
N4 N 0.65352(11) 0.49900(12) 0.27101(10) 0.0233(5) Uani 1 1 d . . . . .
N6 N 0.53413(12) 0.44664(12) 0.21509(10) 0.0256(5) Uani 1 1 d . . . . .
O17 O 1.24841(15) 0.68697(16) 0.03681(13) 0.0342(7) Uani 0.884(3) 1 d D U P A 1
F13 F 1.29865(16) 0.54249(15) 0.02854(14) 0.0602(7) Uani 0.884(3) 1 d D U P A 1
O7 O 0.80423(16) 0.69851(13) 0.42950(11) 0.0523(7) Uani 1 1 d . . . . .
O15 O 1.27779(14) 0.68211(18) 0.13538(11) 0.0426(6) Uani 0.884(3) 1 d D U P A 1
O6 O 0.70716(14) 0.62697(14) 0.39561(11) 0.0503(7) Uani 1 1 d . . . . .
N5 N 0.59106(12) 0.42607(13) 0.35638(10) 0.0273(5) Uani 1 1 d . . . . .
N1 N 0.42327(11) 0.70113(12) 0.24852(10) 0.0232(5) Uani 1 1 d . . . . .
N14 N 1.01439(12) 0.62646(13) 0.11572(10) 0.0273(5) Uani 1 1 d . . . . .
O16 O 1.18809(12) 0.60674(16) 0.09797(13) 0.0443(7) Uani 0.884(3) 1 d D U P A 1
C5 C 0.64489(14) 0.62222(14) 0.15733(12) 0.0255(6) Uani 1 1 d . . . . .
H5 H 0.692886 0.615691 0.148265 0.031 Uiso 1 1 calc R U . . .
C43 C 1.00473(14) 0.68287(15) 0.37538(12) 0.0260(6) Uani 1 1 d . . . . .
H43 H 0.970243 0.704881 0.397871 0.031 Uiso 1 1 calc R U . . .
C41 C 1.03610(14) 0.62909(14) 0.28715(11) 0.0233(5) Uani 1 1 d . . . . .
C19 C 0.34423(14) 0.73764(14) 0.32300(12) 0.0258(6) Uani 1 1 d . . . . .
C6 C 0.62127(14) 0.59993(14) 0.20924(12) 0.0230(5) Uani 1 1 d . . . . .
C24 C 0.67106(14) 0.57046(14) 0.25179(12) 0.0246(6) Uani 1 1 d . . . . .
H24A H 0.718773 0.569917 0.235623 0.030 Uiso 1 1 calc R U . . .
H24B H 0.671900 0.601885 0.284530 0.030 Uiso 1 1 calc R U . . .
C57 C 0.90791(15) 0.75206(15) 0.08529(12) 0.0276(6) Uani 1 1 d . . . . .
H57 H 0.947463 0.735981 0.064979 0.033 Uiso 1 1 calc R U . . .
C44 C 1.07191(14) 0.67205(15) 0.39755(12) 0.0263(6) Uani 1 1 d . . . . .
C1 C 0.54989(14) 0.60880(14) 0.22369(11) 0.0221(5) Uani 1 1 d . . . . .
C53 C 0.84665(14) 0.75810(14) 0.16833(12) 0.0254(6) Uani 1 1 d . . . . .
C77 C 0.84225(14) 0.49532(16) 0.11454(13) 0.0301(6) Uani 1 1 d . . . . .
C59 C 1.02767(14) 0.78660(14) 0.24222(11) 0.0248(5) Uani 1 1 d . . . . .
C36 C 0.47627(14) 0.44747(15) 0.18326(13) 0.0283(6) Uani 1 1 d . . . . .
H36 H 0.432036 0.448902 0.201385 0.034 Uiso 1 1 calc R U . . .
C30 C 0.55881(16) 0.38036(16) 0.39022(12) 0.0298(6) Uani 1 1 d . . . . .
H30 H 0.509075 0.380963 0.391507 0.036 Uiso 1 1 calc R U . . .
C66 C 1.08736(14) 0.46364(14) 0.32834(12) 0.0254(6) Uani 1 1 d . . . . .
C26 C 0.66183(14) 0.42467(15) 0.35492(12) 0.0260(6) Uani 1 1 d . . . . .
C65 C 1.15406(14) 0.46914(15) 0.29501(12) 0.0260(6) Uani 1 1 d . . . . .
H65A H 1.192910 0.482354 0.320226 0.031 Uiso 1 1 calc R U . . .
H65B H 1.165240 0.422950 0.278879 0.031 Uiso 1 1 calc R U . . .
C4 C 0.60146(14) 0.65362(15) 0.11809(12) 0.0257(6) Uani 1 1 d . . . . .
C17 C 0.60962(14) 0.73059(15) 0.32767(12) 0.0263(6) Uani 1 1 d . . . . .
H17 H 0.618906 0.700816 0.358458 0.032 Uiso 1 1 calc R U . . .
C31 C 0.65990(14) 0.44675(15) 0.22645(12) 0.0253(6) Uani 1 1 d . . . . .
H31A H 0.665808 0.400012 0.243333 0.030 Uiso 1 1 calc R U . . .
H31B H 0.702199 0.456892 0.203985 0.030 Uiso 1 1 calc R U . . .
C73 C 1.21386(16) 0.40479(16) 0.13632(15) 0.0348(7) Uani 1 1 d . . . . .
H73 H 1.262972 0.405847 0.142659 0.042 Uiso 1 1 calc R U . . .
C56 C 0.85886(15) 0.79271(16) 0.05809(13) 0.0302(6) Uani 1 1 d . . . . .
H56 H 0.864152 0.803849 0.019727 0.036 Uiso 1 1 calc R U . . .
C70 C 0.96720(15) 0.45491(15) 0.32635(13) 0.0282(6) Uani 1 1 d . . . . .
H70 H 0.924685 0.455125 0.305769 0.034 Uiso 1 1 calc R U . . .
C51 C 0.91371(13) 0.67563(15) 0.30013(11) 0.0242(6) Uani 1 1 d . . . . .
H51A H 0.891042 0.630622 0.291011 0.029 Uiso 1 1 calc R U . . .
H51B H 0.885686 0.698607 0.329608 0.029 Uiso 1 1 calc R U . . .
C33 C 0.60200(15) 0.44486(16) 0.13134(13) 0.0312(6) Uani 1 1 d . . . . .
H33 H 0.646756 0.443871 0.114045 0.037 Uiso 1 1 calc R U . . .
C32 C 0.59656(14) 0.44617(14) 0.18880(13) 0.0252(6) Uani 1 1 d . . . . .
C29 C 0.59339(16) 0.33280(17) 0.42309(13) 0.0339(7) Uani 1 1 d . . . . .
H29 H 0.568147 0.301759 0.446518 0.041 Uiso 1 1 calc R U . . .
C52 C 0.84342(14) 0.73453(15) 0.22834(12) 0.0254(6) Uani 1 1 d . . . . .
H52A H 0.820904 0.771072 0.251340 0.031 Uiso 1 1 calc R U . . .
H52B H 0.814881 0.691573 0.231169 0.031 Uiso 1 1 calc R U . . .
C42 C 0.98696(13) 0.66240(14) 0.32147(12) 0.0239(5) Uani 1 1 d . . . . .
C23 C 0.39619(15) 0.73833(16) 0.41019(13) 0.0288(6) Uani 1 1 d . . . . .
H23 H 0.434136 0.725233 0.433587 0.035 Uiso 1 1 calc R U . . .
C38 C 0.54420(14) 0.58848(15) 0.42451(12) 0.0273(6) Uani 1 1 d . . . . .
C71 C 1.19798(14) 0.50370(15) 0.20484(12) 0.0266(6) Uani 1 1 d . . . . .
H71A H 1.242409 0.486684 0.221225 0.032 Uiso 1 1 calc R U . . .
H71B H 1.208474 0.546581 0.183438 0.032 Uiso 1 1 calc R U . . .
C20 C 0.28787(15) 0.77518(16) 0.34322(13) 0.0302(6) Uani 1 1 d . . . . .
H20 H 0.250362 0.787462 0.319113 0.036 Uiso 1 1 calc R U . . .
C3 C 0.53125(14) 0.66281(14) 0.13346(11) 0.0254(5) Uani 1 1 d . . . . .
H3 H 0.500105 0.684324 0.107792 0.030 Uiso 1 1 calc R U . . .
C54 C 0.79584(15) 0.79988(15) 0.14393(13) 0.0291(6) Uani 1 1 d . . . . .
H54 H 0.757446 0.816649 0.165264 0.035 Uiso 1 1 calc R U . . .
C13 C 0.53280(14) 0.77049(14) 0.26007(11) 0.0239(5) Uani 1 1 d . . . . .
C63 C 1.10914(14) 0.74180(15) 0.18044(13) 0.0273(6) Uani 1 1 d . . . . .
H63 H 1.120481 0.710003 0.151438 0.033 Uiso 1 1 calc R U . . .
C72 C 1.16964(15) 0.44937(15) 0.16590(12) 0.0273(6) Uani 1 1 d . . . . .
C78 C 1.03878(15) 0.60016(16) 0.07821(13) 0.0300(6) Uani 1 1 d . . . . .
C25 C 0.69656(14) 0.47957(15) 0.31908(12) 0.0268(6) Uani 1 1 d . . . . .
H25A H 0.705655 0.521558 0.341971 0.032 Uiso 1 1 calc R U . . .
H25B H 0.742222 0.461660 0.305744 0.032 Uiso 1 1 calc R U . . .
C55 C 0.80196(15) 0.81675(16) 0.08801(13) 0.0309(6) Uani 1 1 d . . . . .
H55 H 0.767311 0.844637 0.070376 0.037 Uiso 1 1 calc R U . . .
C64 C 1.16124(14) 0.59235(14) 0.26997(12) 0.0253(6) Uani 1 1 d . . . . .
H64A H 1.165529 0.623616 0.237301 0.030 Uiso 1 1 calc R U . . .
H64B H 1.206461 0.593520 0.290162 0.030 Uiso 1 1 calc R U . . .
C11 C 0.42984(14) 0.65373(15) 0.19943(11) 0.0254(6) Uani 1 1 d . . . . .
H11A H 0.405483 0.674612 0.167036 0.030 Uiso 1 1 calc R U . . .
H11B H 0.407091 0.608582 0.207947 0.030 Uiso 1 1 calc R U . . .
C61 C 1.14491(15) 0.82963(15) 0.24420(14) 0.0324(7) Uani 1 1 d . . . . .
H61 H 1.179691 0.859852 0.258994 0.039 Uiso 1 1 calc R U . . .
C58 C 0.95159(14) 0.78821(15) 0.25976(12) 0.0258(6) Uani 1 1 d . . . . .
H58A H 0.948830 0.799404 0.299993 0.031 Uiso 1 1 calc R U . . .
H58B H 0.927224 0.825715 0.239062 0.031 Uiso 1 1 calc R U . . .
C69 C 0.96379(16) 0.44690(17) 0.38372(14) 0.0342(7) Uani 1 1 d . . . . .
H69 H 0.920044 0.440336 0.401858 0.041 Uiso 1 1 calc R U . . .
C14 C 0.58353(15) 0.81421(16) 0.23810(13) 0.0299(6) Uani 1 1 d . . . . .
H14 H 0.573584 0.842499 0.206565 0.036 Uiso 1 1 calc R U . . .
C22 C 0.34202(16) 0.77648(16) 0.43294(13) 0.0317(6) Uani 1 1 d . . . . .
H22 H 0.342759 0.789909 0.471058 0.038 Uiso 1 1 calc R U . . .
C7 C 0.62602(15) 0.67952(16) 0.06104(13) 0.0303(6) Uani 1 1 d . . . . .
C15 C 0.64930(15) 0.81597(16) 0.26303(14) 0.0317(6) Uani 1 1 d . . . . .
H15 H 0.684687 0.846182 0.249168 0.038 Uiso 1 1 calc R U . . .
C16 C 0.66252(15) 0.77321(16) 0.30820(13) 0.0313(6) Uani 1 1 d . . . . .
H16 H 0.707252 0.773157 0.325566 0.038 Uiso 1 1 calc R U . . .
C74 C 1.18591(17) 0.35916(18) 0.09782(16) 0.0403(8) Uani 1 1 d . . . . .
H74 H 1.215375 0.328473 0.077412 0.048 Uiso 1 1 calc R U . . .
C34 C 0.54193(16) 0.44500(18) 0.09923(14) 0.0367(7) Uani 1 1 d . . . . .
H34 H 0.544703 0.444186 0.059686 0.044 Uiso 1 1 calc R U . . .
C60 C 1.07721(15) 0.83038(15) 0.26554(13) 0.0295(6) Uani 1 1 d . . . . .
H60 H 1.065212 0.860396 0.295567 0.035 Uiso 1 1 calc R U . . .
C67 C 1.08788(16) 0.45758(17) 0.38597(13) 0.0315(6) Uani 1 1 d . . . . .
H67 H 1.130841 0.459550 0.405902 0.038 Uiso 1 1 calc R U . . .
C37 C 0.34188(15) 0.50148(16) 0.39986(13) 0.0312(6) Uani 1 1 d . . . . .
C12 C 0.45850(15) 0.76929(15) 0.23847(12) 0.0267(6) Uani 1 1 d . . . . .
H12A H 0.431337 0.806714 0.256933 0.032 Uiso 1 1 calc R U . . .
H12B H 0.458869 0.779015 0.197928 0.032 Uiso 1 1 calc R U . . .
C47 C 1.08768(15) 0.69270(16) 0.45785(12) 0.0298(6) Uani 1 1 d . . . . .
C2 C 0.50560(13) 0.64152(14) 0.18494(12) 0.0240(5) Uani 1 1 d . . . . .
C35 C 0.47737(16) 0.44636(17) 0.12596(14) 0.0349(7) Uani 1 1 d . . . . .
H35 H 0.435029 0.446515 0.105141 0.042 Uiso 1 1 calc R U . . .
C18 C 0.34887(14) 0.71256(16) 0.26343(12) 0.0262(6) Uani 1 1 d . . . . .
H18A H 0.322381 0.668497 0.259211 0.031 Uiso 1 1 calc R U . . .
H18B H 0.328006 0.747702 0.238163 0.031 Uiso 1 1 calc R U . . .
C76 C 1.07353(16) 0.40439(16) 0.12052(13) 0.0307(6) Uani 1 1 d . . . . .
H76 H 1.024304 0.404133 0.114678 0.037 Uiso 1 1 calc R U . . .
C45 C 1.12097(14) 0.64166(15) 0.36208(12) 0.0255(6) Uani 1 1 d . . . . .
H45 H 1.167353 0.634984 0.375413 0.031 Uiso 1 1 calc R U . . .
C40 C 0.81778(16) 0.56640(17) 0.43163(14) 0.0358(7) Uani 1 1 d . . . . .
C21 C 0.28634(16) 0.79474(16) 0.39858(13) 0.0329(7) Uani 1 1 d . . . . .
H21 H 0.247765 0.820324 0.413006 0.039 Uiso 1 1 calc R U . . .
C68 C 1.02557(17) 0.44867(17) 0.41408(14) 0.0365(7) Uani 1 1 d . . . . .
H68 H 1.024959 0.443836 0.453499 0.044 Uiso 1 1 calc R U . . .
C46 C 1.10505(14) 0.62056(14) 0.30781(12) 0.0249(6) Uani 1 1 d . . . . .
C62 C 1.16102(15) 0.78444(16) 0.20125(13) 0.0309(6) Uani 1 1 d . . . . .
H62 H 1.207073 0.782781 0.186296 0.037 Uiso 1 1 calc R U . . .
C49 C 1.03605(18) 0.65574(19) 0.49682(13) 0.0387(7) Uani 1 1 d . . . . .
H49A H 0.988128 0.669922 0.487524 0.058 Uiso 1 1 calc R U . . .
H49B H 1.046342 0.668490 0.535529 0.058 Uiso 1 1 calc R U . . .
H49C H 1.040642 0.605156 0.492322 0.058 Uiso 1 1 calc R U . . .
C28 C 0.66615(17) 0.33118(17) 0.42124(14) 0.0361(7) Uani 1 1 d . . . . .
H28 H 0.691845 0.298874 0.443223 0.043 Uiso 1 1 calc R U . . .
C79 C 1.06860(19) 0.5670(2) 0.02891(15) 0.0424(8) Uani 1 1 d . . . . .
H79A H 1.034139 0.567646 -0.001367 0.064 Uiso 1 1 calc R U . . .
H79B H 1.081053 0.518669 0.037675 0.064 Uiso 1 1 calc R U . . .
H79C H 1.110668 0.592457 0.017303 0.064 Uiso 1 1 calc R U . . .
C27 C 0.70010(16) 0.37773(16) 0.38665(13) 0.0321(7) Uani 1 1 d . . . . .
H27 H 0.749798 0.377608 0.384581 0.038 Uiso 1 1 calc R U . . .
C50 C 1.16189(16) 0.67277(19) 0.47597(13) 0.0377(7) Uani 1 1 d . . . . .
H50A H 1.168052 0.622239 0.472415 0.057 Uiso 1 1 calc R U . . .
H50B H 1.169118 0.686582 0.514894 0.057 Uiso 1 1 calc R U . . .
H50C H 1.196032 0.696733 0.452221 0.057 Uiso 1 1 calc R U . . .
C8 C 0.61864(18) 0.75940(17) 0.05906(15) 0.0379(7) Uani 1 1 d . . . . .
H8A H 0.569098 0.772110 0.062425 0.057 Uiso 1 1 calc R U . . .
H8B H 0.637075 0.776822 0.023553 0.057 Uiso 1 1 calc R U . . .
H8C H 0.645056 0.780128 0.089926 0.057 Uiso 1 1 calc R U . . .
C9 C 0.70275(16) 0.66068(18) 0.04950(14) 0.0363(7) Uani 1 1 d . . . . .
H9A H 0.732662 0.681570 0.078202 0.054 Uiso 1 1 calc R U . . .
H9B H 0.716386 0.678562 0.012787 0.054 Uiso 1 1 calc R U . . .
H9C H 0.708230 0.609885 0.050127 0.054 Uiso 1 1 calc R U . . .
C75 C 1.11402(17) 0.35890(17) 0.08945(14) 0.0366(7) Uani 1 1 d . . . . .
H75 H 1.093151 0.328312 0.063087 0.044 Uiso 1 1 calc R U . . .
C39 C 0.58066(18) 0.55400(18) 0.47003(14) 0.0373(7) Uani 1 1 d . . . . .
H39A H 0.592517 0.506231 0.459012 0.056 Uiso 1 1 calc R U . . .
H39B H 0.550344 0.552867 0.503001 0.056 Uiso 1 1 calc R U . . .
H39C H 0.623677 0.579649 0.478773 0.056 Uiso 1 1 calc R U . . .
C48 C 1.07920(18) 0.77191(18) 0.46518(15) 0.0389(7) Uani 1 1 d . . . . .
H48A H 1.111839 0.796209 0.440338 0.058 Uiso 1 1 calc R U . . .
H48B H 1.089288 0.784614 0.503934 0.058 Uiso 1 1 calc R U . . .
H48C H 1.031056 0.785376 0.455933 0.058 Uiso 1 1 calc R U . . .
C10 C 0.58144(19) 0.6472(2) 0.01480(14) 0.0436(8) Uani 1 1 d . . . . .
H10A H 0.587121 0.596449 0.015234 0.065 Uiso 1 1 calc R U . . .
H10B H 0.596547 0.665563 -0.021395 0.065 Uiso 1 1 calc R U . . .
H10C H 0.532073 0.658979 0.020931 0.065 Uiso 1 1 calc R U . . .
C81 C 1.31581(18) 0.5802(2) 0.07282(15) 0.0331(5) Uani 0.884(3) 1 d D U P A 1
Li1 Li 0.5428(2) 0.4928(2) 0.2968(2) 0.0235(9) Uani 1 1 d . . . . .
Li2 Li 1.0428(2) 0.5105(2) 0.2172(2) 0.0243(9) Uani 1 1 d . . . . .
C80 C 1.2957(12) 0.5535(9) 0.0610(10) 0.051(4) Uani 0.116(3) 1 d D U P A 2
S4 S 1.2783(7) 0.6453(5) 0.0770(4) 0.044(2) Uani 0.116(3) 1 d D U P A 2
O14 O 1.3468(9) 0.6756(10) 0.0758(9) 0.051(4) Uani 0.116(3) 1 d D U P A 2
O12 O 1.2461(12) 0.6429(11) 0.1327(8) 0.053(5) Uani 0.116(3) 1 d D U P A 2
O13 O 1.2321(12) 0.6651(14) 0.0329(10) 0.049(5) Uani 0.116(3) 1 d D U P A 2
F12 F 1.3342(14) 0.5496(12) 0.0151(9) 0.075(5) Uani 0.116(3) 1 d D U P A 2
F10 F 1.2376(10) 0.5171(9) 0.0542(10) 0.071(5) Uani 0.116(3) 1 d D U P A 2
F11 F 1.3333(14) 0.5235(11) 0.1002(9) 0.056(5) Uani 0.116(3) 1 d D U P A 2

loop_
_atom_site_aniso_label
_atom_site_aniso_U_11
_atom_site_aniso_U_22
_atom_site_aniso_U_33
_atom_site_aniso_U_23
_atom_site_aniso_U_13
_atom_site_aniso_U_12
Ni1 0.0211(2) 0.0207(2) 0.0226(2) 0.00029(18) -0.00060(18) 0.00229(17)
Ni2 0.0227(2) 0.0205(2) 0.0228(2) -0.00020(18) -0.00004(18) 0.00150(17)
S3 0.0211(3) 0.0207(3) 0.0279(3) -0.0003(3) -0.0004(2) 0.0011(2)
S1 0.0211(3) 0.0234(3) 0.0284(3) -0.0008(3) -0.0010(2) 0.0007(2)
S5 0.0243(5) 0.0324(5) 0.0251(5) 0.0039(3) -0.0007(4) 0.0025(4)
S2 0.0396(4) 0.0301(4) 0.0332(4) -0.0060(3) -0.0075(3) 0.0062(3)
F2 0.0281(8) 0.0616(13) 0.0358(10) 0.0009(9) 0.0060(7) 0.0063(8)
F7 0.0265(8) 0.0460(11) 0.0406(10) -0.0087(8) -0.0078(7) 0.0067(7)
F3 0.0383(9) 0.0475(11) 0.0283(9) 0.0001(8) -0.0029(7) -0.0053(8)
O9 0.0254(9) 0.0195(9) 0.0319(10) -0.0006(8) -0.0026(8) 0.0009(7)
F9 0.0447(10) 0.0633(13) 0.0293(10) -0.0086(9) 0.0040(8) 0.0005(9)
O8 0.0245(9) 0.0235(10) 0.0240(10) 0.0000(8) -0.0007(7) 0.0014(7)
O1 0.0229(9) 0.0223(10) 0.0249(9) 0.0009(7) 0.0015(7) 0.0025(7)
F1 0.0459(10) 0.0396(11) 0.0472(11) 0.0161(9) -0.0005(9) -0.0118(9)
F8 0.0494(11) 0.0314(10) 0.0687(14) -0.0212(10) -0.0189(10) 0.0057(9)
O3 0.0234(9) 0.0237(10) 0.0402(12) 0.0030(9) -0.0006(8) 0.0028(8)
F4 0.0593(12) 0.0277(10) 0.0574(12) 0.0036(9) -0.0123(10) -0.0046(9)
O11 0.0274(10) 0.0334(11) 0.0369(11) 0.0081(9) 0.0029(8) 0.0010(8)
F6 0.0490(11) 0.0525(13) 0.0489(12) -0.0085(10) 0.0099(9) 0.0066(10)
O10 0.0217(9) 0.0223(10) 0.0377(11) -0.0020(9) -0.0005(8) 0.0027(7)
F14 0.0410(13) 0.0429(16) 0.0587(15) 0.0216(12) 0.0102(12) 0.0133(10)
O2 0.0238(9) 0.0237(9) 0.0307(10) 0.0036(8) 0.0009(8) 0.0014(7)
F15 0.0288(8) 0.0506(13) 0.0506(13) 0.0113(10) 0.0114(8) 0.0061(8)
O4 0.0277(10) 0.0363(12) 0.0368(11) -0.0102(9) -0.0038(9) -0.0003(9)
F5 0.0432(11) 0.0565(13) 0.0666(14) -0.0060(11) -0.0268(10) 0.0071(10)
N12 0.0240(11) 0.0223(12) 0.0319(12) 0.0015(9) -0.0001(10) 0.0010(9)
N3 0.0257(11) 0.0248(12) 0.0255(12) 0.0000(10) 0.0003(9) 0.0014(9)
N8 0.0229(11) 0.0227(12) 0.0240(12) 0.0006(10) -0.0023(9) 0.0017(9)
N9 0.0277(11) 0.0207(12) 0.0259(12) 0.0001(9) -0.0013(9) 0.0006(9)
N7 0.0261(11) 0.0265(13) 0.0274(13) -0.0007(10) -0.0006(10) -0.0012(9)
O5 0.0392(12) 0.0606(16) 0.0361(12) -0.0154(12) 0.0004(10) -0.0066(11)
N10 0.0267(11) 0.0213(12) 0.0258(12) 0.0021(9) -0.0011(9) 0.0007(9)
N2 0.0247(11) 0.0216(11) 0.0256(12) -0.0008(9) 0.0002(9) 0.0022(9)
N11 0.0231(10) 0.0224(12) 0.0281(12) 0.0041(10) 0.0029(9) 0.0011(9)
N13 0.0262(11) 0.0251(12) 0.0287(12) 0.0035(10) 0.0027(9) 0.0011(9)
N4 0.0232(10) 0.0195(11) 0.0273(12) -0.0023(9) -0.0024(9) 0.0003(9)
N6 0.0243(11) 0.0200(11) 0.0325(12) -0.0030(9) -0.0005(10) -0.0003(9)
O17 0.0338(14) 0.0392(17) 0.0296(11) 0.0101(10) 0.0014(10) 0.0042(11)
F13 0.0671(16) 0.0520(16) 0.0613(16) -0.0243(12) -0.0060(13) 0.0116(12)
O7 0.0818(19) 0.0293(13) 0.0458(15) 0.0001(11) 0.0003(13) -0.0076(12)
O15 0.0423(13) 0.0525(17) 0.0329(11) -0.0105(11) -0.0077(10) 0.0123(11)
O6 0.0564(15) 0.0494(16) 0.0450(14) -0.0149(12) -0.0223(12) 0.0240(12)
N5 0.0262(11) 0.0258(12) 0.0299(13) -0.0018(10) -0.0025(10) 0.0025(9)
N1 0.0216(11) 0.0225(12) 0.0256(12) 0.0009(9) 0.0001(9) 0.0026(9)
N14 0.0263(11) 0.0267(13) 0.0289(13) 0.0013(10) 0.0007(10) 0.0010(9)
O16 0.0260(10) 0.0532(16) 0.0538(17) 0.0180(12) 0.0041(10) -0.0033(9)
C5 0.0240(12) 0.0219(14) 0.0306(14) -0.0052(11) 0.0036(11) -0.0016(10)
C43 0.0274(13) 0.0254(14) 0.0252(14) 0.0016(11) 0.0017(11) -0.0003(11)
C41 0.0265(13) 0.0202(13) 0.0233(13) 0.0016(10) -0.0037(11) -0.0019(10)
C19 0.0236(13) 0.0254(14) 0.0284(14) 0.0036(12) 0.0012(11) 0.0024(10)
C6 0.0231(12) 0.0196(13) 0.0264(14) -0.0042(11) 0.0022(11) -0.0008(10)
C24 0.0243(13) 0.0201(13) 0.0294(14) -0.0017(11) -0.0016(11) -0.0013(10)
C57 0.0298(14) 0.0270(15) 0.0261(14) 0.0006(12) -0.0002(11) 0.0022(11)
C44 0.0297(13) 0.0224(14) 0.0268(14) 0.0037(11) -0.0018(11) -0.0032(11)
C1 0.0242(13) 0.0196(13) 0.0225(13) -0.0035(11) 0.0011(10) -0.0006(10)
C53 0.0253(13) 0.0222(13) 0.0286(15) -0.0032(11) -0.0030(11) -0.0008(10)
C77 0.0258(13) 0.0271(15) 0.0374(16) -0.0069(13) -0.0022(12) 0.0036(11)
C59 0.0271(13) 0.0193(13) 0.0280(14) 0.0016(11) -0.0025(11) 0.0025(11)
C36 0.0244(13) 0.0269(14) 0.0336(15) -0.0038(12) -0.0012(12) -0.0011(11)
C30 0.0314(14) 0.0299(16) 0.0280(15) 0.0003(12) -0.0016(11) -0.0016(12)
C66 0.0260(13) 0.0189(13) 0.0314(15) 0.0045(11) 0.0001(11) 0.0005(10)
C26 0.0264(13) 0.0252(14) 0.0263(14) -0.0053(11) -0.0038(11) 0.0023(11)
C65 0.0242(13) 0.0241(14) 0.0298(14) 0.0081(12) -0.0002(11) 0.0022(11)
C4 0.0314(14) 0.0204(14) 0.0252(14) -0.0036(11) 0.0041(11) -0.0020(11)
C17 0.0239(13) 0.0252(14) 0.0299(15) -0.0009(11) -0.0035(11) 0.0030(11)
C31 0.0235(13) 0.0228(14) 0.0297(14) -0.0050(11) 0.0014(11) 0.0021(10)
C73 0.0286(14) 0.0283(16) 0.0476(19) -0.0011(14) 0.0074(13) 0.0022(12)
C56 0.0352(15) 0.0273(15) 0.0279(15) 0.0030(12) -0.0036(12) 0.0014(12)
C70 0.0237(12) 0.0247(14) 0.0362(16) 0.0007(12) 0.0044(12) -0.0002(11)
C51 0.0223(12) 0.0263(14) 0.0242(13) 0.0020(11) 0.0015(10) 0.0007(10)
C33 0.0281(14) 0.0338(17) 0.0317(16) -0.0079(13) 0.0017(12) -0.0022(12)
C32 0.0242(12) 0.0184(13) 0.0330(15) -0.0048(12) 0.0011(11) -0.0004(10)
C29 0.0375(15) 0.0317(17) 0.0325(16) 0.0025(13) -0.0059(12) -0.0031(13)
C52 0.0215(12) 0.0273(15) 0.0275(14) -0.0002(11) -0.0014(11) 0.0037(11)
C42 0.0245(12) 0.0220(13) 0.0252(13) 0.0013(11) -0.0011(10) -0.0008(10)
C23 0.0287(14) 0.0294(15) 0.0282(15) -0.0013(12) -0.0006(11) 0.0027(11)
C38 0.0268(13) 0.0257(15) 0.0296(15) -0.0007(12) -0.0007(12) -0.0025(11)
C71 0.0212(12) 0.0271(15) 0.0314(15) 0.0031(12) 0.0039(11) 0.0027(11)
C20 0.0281(14) 0.0298(16) 0.0327(15) 0.0031(13) 0.0037(12) 0.0055(12)
C3 0.0269(13) 0.0241(14) 0.0252(13) -0.0029(11) -0.0002(11) -0.0007(11)
C54 0.0281(14) 0.0282(16) 0.0312(15) -0.0016(12) -0.0033(11) 0.0030(11)
C13 0.0270(13) 0.0184(13) 0.0264(13) -0.0007(10) 0.0011(11) 0.0027(11)
C63 0.0266(13) 0.0250(14) 0.0303(15) 0.0029(12) 0.0018(12) 0.0014(11)
C72 0.0272(13) 0.0239(14) 0.0309(15) 0.0068(12) 0.0034(11) 0.0011(11)
C78 0.0294(14) 0.0304(15) 0.0302(15) -0.0009(13) 0.0029(12) 0.0022(12)
C25 0.0236(12) 0.0275(14) 0.0294(14) -0.0006(12) -0.0047(11) 0.0010(10)
C55 0.0310(14) 0.0285(15) 0.0332(16) 0.0006(13) -0.0098(12) 0.0039(12)
C64 0.0262(13) 0.0212(14) 0.0284(14) 0.0015(11) 0.0000(11) -0.0022(11)
C11 0.0244(13) 0.0287(15) 0.0231(13) 0.0001(11) -0.0021(10) 0.0017(11)
C61 0.0300(14) 0.0216(14) 0.0455(18) 0.0020(13) -0.0089(13) -0.0017(11)
C58 0.0265(13) 0.0237(14) 0.0272(14) -0.0039(11) -0.0003(11) 0.0011(11)
C69 0.0304(14) 0.0324(16) 0.0398(17) 0.0071(13) 0.0085(13) 0.0003(12)
C14 0.0334(15) 0.0245(15) 0.0318(16) 0.0033(12) 0.0030(12) 0.0028(12)
C22 0.0356(15) 0.0292(15) 0.0304(15) -0.0029(12) 0.0053(12) 0.0035(12)
C7 0.0349(15) 0.0296(15) 0.0263(14) 0.0010(12) 0.0047(12) 0.0004(12)
C15 0.0275(14) 0.0258(15) 0.0419(17) 0.0015(13) 0.0034(12) -0.0035(11)
C16 0.0262(13) 0.0279(15) 0.0399(17) -0.0023(13) -0.0004(12) 0.0001(11)
C74 0.0390(16) 0.0302(17) 0.052(2) -0.0072(15) 0.0137(15) 0.0023(13)
C34 0.0366(16) 0.0421(18) 0.0314(16) -0.0079(14) -0.0013(13) -0.0035(14)
C60 0.0331(14) 0.0210(14) 0.0345(16) -0.0006(12) -0.0057(12) 0.0031(11)
C67 0.0305(14) 0.0342(17) 0.0299(16) 0.0062(13) -0.0014(12) 0.0004(12)
C37 0.0266(13) 0.0318(16) 0.0351(16) 0.0055(13) -0.0023(12) -0.0011(12)
C12 0.0289(14) 0.0241(14) 0.0270(14) 0.0030(11) 0.0000(11) 0.0044(11)
C47 0.0318(14) 0.0303(16) 0.0273(15) -0.0003(12) -0.0042(12) -0.0033(12)
C2 0.0249(12) 0.0233(13) 0.0238(13) -0.0025(11) 0.0020(10) 0.0004(10)
C35 0.0302(14) 0.0373(17) 0.0370(17) -0.0067(13) -0.0079(13) -0.0009(13)
C18 0.0216(12) 0.0290(14) 0.0280(14) 0.0014(12) -0.0012(11) 0.0060(11)
C76 0.0319(14) 0.0298(16) 0.0304(16) 0.0000(13) 0.0024(12) -0.0004(12)
C45 0.0243(12) 0.0242(14) 0.0279(14) 0.0040(11) -0.0047(11) -0.0021(11)
C40 0.0359(16) 0.0336(17) 0.0380(18) 0.0032(14) -0.0104(13) -0.0025(13)
C21 0.0311(14) 0.0308(16) 0.0368(17) -0.0003(13) 0.0084(13) 0.0083(12)
C68 0.0391(16) 0.0380(18) 0.0325(16) 0.0078(13) 0.0050(13) 0.0007(14)
C46 0.0260(13) 0.0210(14) 0.0279(14) 0.0020(11) -0.0014(11) -0.0017(10)
C62 0.0262(13) 0.0275(15) 0.0390(16) 0.0064(13) -0.0008(12) 0.0003(11)
C49 0.0445(17) 0.045(2) 0.0261(15) 0.0017(14) -0.0010(13) -0.0059(15)
C28 0.0419(16) 0.0294(16) 0.0370(17) 0.0026(13) -0.0114(13) 0.0045(13)
C79 0.0496(19) 0.044(2) 0.0339(18) -0.0077(15) 0.0076(14) 0.0049(16)
C27 0.0292(14) 0.0306(17) 0.0364(17) -0.0030(13) -0.0074(12) 0.0070(12)
C50 0.0378(16) 0.0430(19) 0.0324(16) -0.0023(14) -0.0090(13) -0.0008(14)
C8 0.0382(16) 0.0344(17) 0.0411(18) 0.0086(14) 0.0090(14) 0.0024(13)
C9 0.0384(16) 0.0361(18) 0.0343(16) 0.0036(14) 0.0133(13) 0.0021(13)
C75 0.0403(16) 0.0319(16) 0.0377(17) -0.0048(14) 0.0074(14) -0.0066(14)
C39 0.0431(17) 0.0340(18) 0.0347(17) 0.0056(14) -0.0126(14) -0.0003(14)
C48 0.0451(18) 0.0328(18) 0.0389(18) -0.0039(14) -0.0094(14) -0.0022(14)
C10 0.0497(19) 0.055(2) 0.0260(16) -0.0031(15) 0.0041(14) -0.0059(17)
C81 0.0320(11) 0.0317(15) 0.0357(15) 0.0031(8) 0.0041(11) 0.0029(9)
Li1 0.021(2) 0.018(2) 0.032(2) 0.0002(18) 0.0036(17) 0.0033(16)
Li2 0.021(2) 0.019(2) 0.032(2) 0.0009(19) -0.0046(18) 0.0011(17)
C80 0.062(8) 0.042(4) 0.048(8) 0.005(5) 0.019(6) 0.000(4)
S4 0.050(5) 0.042(4) 0.040(5) 0.009(3) 0.005(4) 0.003(4)
O14 0.058(6) 0.053(8) 0.043(10) 0.008(9) -0.007(6) -0.009(6)
O12 0.084(11) 0.031(9) 0.043(6) 0.013(7) 0.017(7) 0.010(10)
O13 0.043(8) 0.055(11) 0.050(7) 0.029(10) 0.005(7) -0.010(8)
F12 0.107(12) 0.060(10) 0.059(8) 0.008(8) 0.041(9) 0.015(10)
F10 0.080(9) 0.043(7) 0.089(13) 0.016(8) 0.000(8) -0.012(7)
F11 0.066(10) 0.040(8) 0.061(9) 0.010(9) 0.019(8) 0.009(7)

loop_
_atom_type_symbol
_atom_type_description
_atom_type_scat_dispersion_real
_atom_type_scat_dispersion_imag
_atom_type_scat_source
C C 0.0181 0.0091 'International Tables Vol C Tables 4.2.6.8 and 6.1.1.4'
H H 0.0000 0.0000 'International Tables Vol C Tables 4.2.6.8 and 6.1.1.4'
F F 0.0727 0.0534 'International Tables Vol C Tables 4.2.6.8 and 6.1.1.4'
Li Li 0.0008 0.0003 'International Tables Vol C Tables 4.2.6.8 and 6.1.1.4'
N N 0.0311 0.0180 'International Tables Vol C Tables 4.2.6.8 and 6.1.1.4'
Ni Ni -3.0029 0.5091 'International Tables Vol C Tables 4.2.6.8 and 6.1.1.4'
O O 0.0492 0.0322 'International Tables Vol C Tables 4.2.6.8 and 6.1.1.4'
S S 0.3331 0.5567 'International Tables Vol C Tables 4.2.6.8 and 6.1.1.4'

loop_
_geom_angle_atom_site_label_1
_geom_angle_atom_site_label_2
_geom_angle_atom_site_label_3
_geom_angle
_geom_angle_site_symmetry_1
_geom_angle_site_symmetry_3
_geom_angle_publ_flag
O1 Ni1 O2 89.39(8) . . ?
O1 Ni1 N3 170.03(9) . . ?
O1 Ni1 N7 89.25(9) . . ?
O1 Ni1 N2 89.58(8) . . ?
O1 Ni1 N1 94.11(8) . . ?
N3 Ni1 O2 82.68(8) . . ?
N3 Ni1 N1 79.69(9) . . ?
N7 Ni1 O2 92.90(8) . . ?
N7 Ni1 N3 97.14(10) . . ?
N7 Ni1 N1 176.42(10) . . ?
N2 Ni1 O2 171.37(8) . . ?
N2 Ni1 N3 97.36(9) . . ?
N2 Ni1 N7 95.65(9) . . ?
N2 Ni1 N1 83.16(9) . . ?
N1 Ni1 O2 88.37(8) . . ?
O8 Ni2 O9 91.06(8) . . ?
O8 Ni2 N8 93.47(8) . . ?
O8 Ni2 N9 171.61(9) . . ?
O8 Ni2 N10 88.02(8) . . ?
O8 Ni2 N14 92.17(9) . . ?
N8 Ni2 O9 89.85(8) . . ?
N9 Ni2 O9 83.92(8) . . ?
N9 Ni2 N8 79.83(9) . . ?
N10 Ni2 O9 173.17(9) . . ?
N10 Ni2 N8 83.46(9) . . ?
N10 Ni2 N9 96.16(9) . . ?
N10 Ni2 N14 96.62(9) . . ?
N14 Ni2 O9 90.17(9) . . ?
N14 Ni2 N8 174.35(9) . . ?
N14 Ni2 N9 94.56(9) . . ?
O9 S3 C77 102.89(13) . . ?
O11 S3 O9 114.48(12) . . ?
O11 S3 O10 115.79(12) . . ?
O11 S3 C77 104.01(13) . . ?
O10 S3 O9 114.82(11) . . ?
O10 S3 C77 102.35(13) . . ?
O3 S1 O2 114.42(12) . . ?
O3 S1 C37 103.74(13) . . ?
O2 S1 C37 102.36(13) . . ?
O4 S1 O3 115.65(12) . . ?
O4 S1 O2 114.85(13) . . ?
O4 S1 C37 103.40(13) . . ?
O17 S5 C81 103.08(19) . . ?
O15 S5 O17 115.8(2) . . ?
O15 S5 O16 114.7(2) . . ?
O15 S5 C81 103.41(17) . . ?
O16 S5 O17 114.53(18) . . ?
O16 S5 C81 102.88(18) . . ?
O5 S2 C40 102.80(16) . . ?
O7 S2 O5 115.39(15) . . ?
O7 S2 O6 116.63(17) . . ?
O7 S2 C40 102.39(16) . . ?
O6 S2 O5 113.96(16) . . ?
O6 S2 C40 102.82(14) . . ?
S3 O9 Ni2 129.94(11) . . ?
C41 O8 Ni2 119.13(17) . . ?
C41 O8 Li2 117.9(2) . . ?
Li2 O8 Ni2 122.95(17) . . ?
C1 O1 Ni1 117.72(16) . . ?
C1 O1 Li1 119.3(2) . . ?
Li1 O1 Ni1 122.95(17) . . ?
S1 O3 Li1 130.45(18) . . ?
S3 O10 Li2 131.39(18) . . ?
S1 O2 Ni1 132.90(11) . . ?
C66 N12 Li2 110.9(2) . . ?
C70 N12 C66 117.8(2) . . ?
C70 N12 Li2 127.3(2) . . ?
C19 N3 Ni1 113.54(19) . . ?
C23 N3 Ni1 127.4(2) . . ?
C23 N3 C19 118.8(2) . . ?
C51 N8 Ni2 110.03(17) . . ?
C52 N8 Ni2 105.90(17) . . ?
C52 N8 C51 111.3(2) . . ?
C52 N8 C58 109.6(2) . . ?
C58 N8 Ni2 107.74(16) . . ?
C58 N8 C51 112.0(2) . . ?
C57 N9 Ni2 127.5(2) . . ?
C57 N9 C53 119.0(2) . . ?
C53 N9 Ni2 113.50(19) . . ?
C38 N7 Ni1 171.3(2) . . ?
C59 N10 Ni2 113.59(18) . . ?
C63 N10 Ni2 125.60(19) . . ?
C63 N10 C59 119.0(2) . . ?
C17 N2 Ni1 125.68(19) . . ?
C17 N2 C13 118.9(2) . . ?
C13 N2 Ni1 113.74(18) . . ?
C65 N11 C64 112.0(2) . . ?
C65 N11 Li2 105.3(2) . . ?
C71 N11 C65 110.7(2) . . ?
C71 N11 C64 110.4(2) . . ?
C71 N11 Li2 108.0(2) . . ?
C64 N11 Li2 110.2(2) . . ?
C72 N13 Li2 114.1(2) . . ?
C76 N13 C72 117.7(3) . . ?
C76 N13 Li2 127.7(2) . . ?
C24 N4 Li1 110.65(19) . . ?
C31 N4 C24 112.6(2) . . ?
C31 N4 Li1 104.3(2) . . ?
C25 N4 C24 110.7(2) . . ?
C25 N4 C31 110.6(2) . . ?
C25 N4 Li1 107.7(2) . . ?
C36 N6 C32 117.5(2) . . ?
C36 N6 Li1 125.1(2) . . ?
C32 N6 Li1 111.1(2) . . ?
C30 N5 C26 117.4(3) . . ?
C30 N5 Li1 126.8(2) . . ?
C26 N5 Li1 115.3(2) . . ?
C11 N1 Ni1 109.74(16) . . ?
C12 N1 Ni1 107.87(16) . . ?
C12 N1 C11 111.6(2) . . ?
C18 N1 Ni1 106.21(17) . . ?
C18 N1 C11 111.2(2) . . ?
C18 N1 C12 110.0(2) . . ?
C78 N14 Ni2 177.3(3) . . ?
C6 C5 H5 118.5 . . ?
C6 C5 C4 123.0(3) . . ?
C4 C5 H5 118.5 . . ?
C44 C43 H43 118.9 . . ?
C42 C43 H43 118.9 . . ?
C42 C43 C44 122.2(3) . . ?
O8 C41 C42 121.5(2) . . ?
O8 C41 C46 120.5(2) . . ?
C42 C41 C46 118.0(2) . . ?
N3 C19 C20 121.3(3) . . ?
N3 C19 C18 115.7(2) . . ?
C20 C19 C18 122.9(3) . . ?
C5 C6 C24 121.2(2) . . ?
C5 C6 C1 119.6(3) . . ?
C1 C6 C24 119.1(2) . . ?
N4 C24 C6 114.5(2) . . ?
N4 C24 H24A 108.6 . . ?
N4 C24 H24B 108.6 . . ?
C6 C24 H24A 108.6 . . ?
C6 C24 H24B 108.6 . . ?
H24A C24 H24B 107.6 . . ?
N9 C57 H57 118.7 . . ?
N9 C57 C56 122.7(3) . . ?
C56 C57 H57 118.7 . . ?
C43 C44 C47 120.0(3) . . ?
C45 C44 C43 116.4(3) . . ?
C45 C44 C47 123.6(2) . . ?
O1 C1 C6 120.8(2) . . ?
O1 C1 C2 121.1(2) . . ?
C2 C1 C6 118.1(2) . . ?
N9 C53 C52 115.4(2) . . ?
N9 C53 C54 121.5(3) . . ?
C54 C53 C52 123.1(3) . . ?
F7 C77 S3 111.7(2) . . ?
F7 C77 F9 107.8(2) . . ?
F7 C77 F8 108.0(2) . . ?
F9 C77 S3 111.2(2) . . ?
F9 C77 F8 107.5(3) . . ?
F8 C77 S3 110.5(2) . . ?
N10 C59 C58 115.8(2) . . ?
N10 C59 C60 121.9(3) . . ?
C60 C59 C58 122.1(3) . . ?
N6 C36 H36 118.1 . . ?
N6 C36 C35 123.7(3) . . ?
C35 C36 H36 118.1 . . ?
N5 C30 H30 118.0 . . ?
N5 C30 C29 124.0(3) . . ?
C29 C30 H30 118.0 . . ?
N12 C66 C65 115.7(2) . . ?
N12 C66 C67 122.3(3) . . ?
C67 C66 C65 121.9(3) . . ?
N5 C26 C25 116.1(2) . . ?
N5 C26 C27 121.7(3) . . ?
C27 C26 C25 122.2(3) . . ?
N11 C65 C66 112.6(2) . . ?
N11 C65 H65A 109.1 . . ?
N11 C65 H65B 109.1 . . ?
C66 C65 H65A 109.1 . . ?
C66 C65 H65B 109.1 . . ?
H65A C65 H65B 107.8 . . ?
C5 C4 C3 116.5(3) . . ?
C5 C4 C7 124.3(2) . . ?
C3 C4 C7 119.2(3) . . ?
N2 C17 H17 118.8 . . ?
N2 C17 C16 122.3(3) . . ?
C16 C17 H17 118.8 . . ?
N4 C31 H31A 109.2 . . ?
N4 C31 H31B 109.2 . . ?
N4 C31 C32 111.9(2) . . ?
H31A C31 H31B 107.9 . . ?
C32 C31 H31A 109.2 . . ?
C32 C31 H31B 109.2 . . ?
C72 C73 H73 120.2 . . ?
C74 C73 H73 120.2 . . ?
C74 C73 C72 119.7(3) . . ?
C57 C56 H56 120.8 . . ?
C55 C56 C57 118.4(3) . . ?
C55 C56 H56 120.8 . . ?
N12 C70 H70 118.4 . . ?
N12 C70 C69 123.1(3) . . ?
C69 C70 H70 118.4 . . ?
N8 C51 H51A 109.5 . . ?
N8 C51 H51B 109.5 . . ?
N8 C51 C42 110.9(2) . . ?
H51A C51 H51B 108.0 . . ?
C42 C51 H51A 109.5 . . ?
C42 C51 H51B 109.5 . . ?
C32 C33 H33 120.2 . . ?
C34 C33 H33 120.2 . . ?
C34 C33 C32 119.6(3) . . ?
N6 C32 C31 115.4(2) . . ?
N6 C32 C33 122.2(3) . . ?
C33 C32 C31 122.4(2) . . ?
C30 C29 H29 120.8 . . ?
C30 C29 C28 118.5(3) . . ?
C28 C29 H29 120.8 . . ?
N8 C52 C53 109.9(2) . . ?
N8 C52 H52A 109.7 . . ?
N8 C52 H52B 109.7 . . ?
C53 C52 H52A 109.7 . . ?
C53 C52 H52B 109.7 . . ?
H52A C52 H52B 108.2 . . ?
C43 C42 C41 120.7(2) . . ?
C43 C42 C51 119.5(2) . . ?
C41 C42 C51 119.8(2) . . ?
N3 C23 H23 118.6 . . ?
N3 C23 C22 122.9(3) . . ?
C22 C23 H23 118.6 . . ?
N7 C38 C39 178.7(3) . . ?
N11 C71 H71A 109.1 . . ?
N11 C71 H71B 109.1 . . ?
N11 C71 C72 112.5(2) . . ?
H71A C71 H71B 107.8 . . ?
C72 C71 H71A 109.1 . . ?
C72 C71 H71B 109.1 . . ?
C19 C20 H20 120.1 . . ?
C21 C20 C19 119.7(3) . . ?
C21 C20 H20 120.1 . . ?
C4 C3 H3 118.9 . . ?
C2 C3 C4 122.3(3) . . ?
C2 C3 H3 118.9 . . ?
C53 C54 H54 120.5 . . ?
C55 C54 C53 119.0(3) . . ?
C55 C54 H54 120.5 . . ?
N2 C13 C14 121.9(3) . . ?
N2 C13 C12 115.6(2) . . ?
C14 C13 C12 122.4(2) . . ?
N10 C63 H63 118.8 . . ?
N10 C63 C62 122.3(3) . . ?
C62 C63 H63 118.8 . . ?
N13 C72 C73 121.7(3) . . ?
N13 C72 C71 116.6(2) . . ?
C73 C72 C71 121.6(3) . . ?
N14 C78 C79 178.4(3) . . ?
N4 C25 C26 112.3(2) . . ?
N4 C25 H25A 109.2 . . ?
N4 C25 H25B 109.2 . . ?
C26 C25 H25A 109.2 . . ?
C26 C25 H25B 109.2 . . ?
H25A C25 H25B 107.9 . . ?
C56 C55 C54 119.4(3) . . ?
C56 C55 H55 120.3 . . ?
C54 C55 H55 120.3 . . ?
N11 C64 H64A 108.5 . . ?
N11 C64 H64B 108.5 . . ?
N11 C64 C46 114.9(2) . . ?
H64A C64 H64B 107.5 . . ?
C46 C64 H64A 108.5 . . ?
C46 C64 H64B 108.5 . . ?
N1 C11 H11A 109.5 . . ?
N1 C11 H11B 109.5 . . ?
N1 C11 C2 110.9(2) . . ?
H11A C11 H11B 108.0 . . ?
C2 C11 H11A 109.5 . . ?
C2 C11 H11B 109.5 . . ?
C60 C61 H61 120.4 . . ?
C62 C61 H61 120.4 . . ?
C62 C61 C60 119.2(3) . . ?
N8 C58 C59 112.6(2) . . ?
N8 C58 H58A 109.1 . . ?
N8 C58 H58B 109.1 . . ?
C59 C58 H58A 109.1 . . ?
C59 C58 H58B 109.1 . . ?
H58A C58 H58B 107.8 . . ?
C70 C69 H69 120.7 . . ?
C70 C69 C68 118.6(3) . . ?
C68 C69 H69 120.7 . . ?
C13 C14 H14 120.6 . . ?
C13 C14 C15 118.8(3) . . ?
C15 C14 H14 120.6 . . ?
C23 C22 H22 120.9 . . ?
C23 C22 C21 118.2(3) . . ?
C21 C22 H22 120.9 . . ?
C4 C7 C8 108.8(2) . . ?
C4 C7 C9 112.2(3) . . ?
C9 C7 C8 108.4(3) . . ?
C10 C7 C4 110.3(2) . . ?
C10 C7 C8 109.3(3) . . ?
C10 C7 C9 107.8(3) . . ?
C14 C15 H15 120.4 . . ?
C16 C15 C14 119.2(3) . . ?
C16 C15 H15 120.4 . . ?
C17 C16 C15 118.9(3) . . ?
C17 C16 H16 120.6 . . ?
C15 C16 H16 120.6 . . ?
C73 C74 H74 120.6 . . ?
C73 C74 C75 118.8(3) . . ?
C75 C74 H74 120.6 . . ?
C33 C34 H34 120.7 . . ?
C33 C34 C35 118.6(3) . . ?
C35 C34 H34 120.7 . . ?
C59 C60 C61 118.7(3) . . ?
C59 C60 H60 120.6 . . ?
C61 C60 H60 120.6 . . ?
C66 C67 H67 120.3 . . ?
C68 C67 C66 119.5(3) . . ?
C68 C67 H67 120.3 . . ?
F2 C37 S1 111.3(2) . . ?
F2 C37 F3 107.8(3) . . ?
F2 C37 F1 107.7(2) . . ?
F3 C37 S1 111.5(2) . . ?
F3 C37 F1 107.6(2) . . ?
F1 C37 S1 110.8(2) . . ?
N1 C12 C13 112.4(2) . . ?
N1 C12 H12A 109.1 . . ?
N1 C12 H12B 109.1 . . ?
C13 C12 H12A 109.1 . . ?
C13 C12 H12B 109.1 . . ?
H12A C12 H12B 107.8 . . ?
C44 C47 C49 109.3(2) . . ?
C44 C47 C50 112.7(3) . . ?
C44 C47 C48 110.1(3) . . ?
C49 C47 C48 108.6(3) . . ?
C50 C47 C49 107.9(3) . . ?
C50 C47 C48 108.2(3) . . ?
C1 C2 C11 119.7(2) . . ?
C3 C2 C1 120.5(2) . . ?
C3 C2 C11 119.9(2) . . ?
C36 C35 C34 118.4(3) . . ?
C36 C35 H35 120.8 . . ?
C34 C35 H35 120.8 . . ?
N1 C18 C19 109.4(2) . . ?
N1 C18 H18A 109.8 . . ?
N1 C18 H18B 109.8 . . ?
C19 C18 H18A 109.8 . . ?
C19 C18 H18B 109.8 . . ?
H18A C18 H18B 108.2 . . ?
N13 C76 H76 118.0 . . ?
N13 C76 C75 123.9(3) . . ?
C75 C76 H76 118.0 . . ?
C44 C45 H45 118.5 . . ?
C44 C45 C46 123.0(3) . . ?
C46 C45 H45 118.5 . . ?
F4 C40 S2 112.2(2) . . ?
F4 C40 F6 106.7(3) . . ?
F4 C40 F5 107.3(3) . . ?
F6 C40 S2 111.1(2) . . ?
F6 C40 F5 108.0(3) . . ?
F5 C40 S2 111.3(2) . . ?
C20 C21 C22 119.0(3) . . ?
C20 C21 H21 120.5 . . ?
C22 C21 H21 120.5 . . ?
C69 C68 H68 120.6 . . ?
C67 C68 C69 118.7(3) . . ?
C67 C68 H68 120.6 . . ?
C41 C46 C64 119.5(3) . . ?
C45 C46 C41 119.7(3) . . ?
C45 C46 C64 120.7(2) . . ?
C63 C62 C61 118.9(3) . . ?
C63 C62 H62 120.6 . . ?
C61 C62 H62 120.6 . . ?
C47 C49 H49A 109.5 . . ?
C47 C49 H49B 109.5 . . ?
C47 C49 H49C 109.5 . . ?
H49A C49 H49B 109.5 . . ?
H49A C49 H49C 109.5 . . ?
H49B C49 H49C 109.5 . . ?
C29 C28 H28 120.9 . . ?
C27 C28 C29 118.3(3) . . ?
C27 C28 H28 120.9 . . ?
C78 C79 H79A 109.5 . . ?
C78 C79 H79B 109.5 . . ?
C78 C79 H79C 109.5 . . ?
H79A C79 H79B 109.5 . . ?
H79A C79 H79C 109.5 . . ?
H79B C79 H79C 109.5 . . ?
C26 C27 H27 119.9 . . ?
C28 C27 C26 120.2(3) . . ?
C28 C27 H27 119.9 . . ?
C47 C50 H50A 109.5 . . ?
C47 C50 H50B 109.5 . . ?
C47 C50 H50C 109.5 . . ?
H50A C50 H50B 109.5 . . ?
H50A C50 H50C 109.5 . . ?
H50B C50 H50C 109.5 . . ?
C7 C8 H8A 109.5 . . ?
C7 C8 H8B 109.5 . . ?
C7 C8 H8C 109.5 . . ?
H8A C8 H8B 109.5 . . ?
H8A C8 H8C 109.5 . . ?
H8B C8 H8C 109.5 . . ?
C7 C9 H9A 109.5 . . ?
C7 C9 H9B 109.5 . . ?
C7 C9 H9C 109.5 . . ?
H9A C9 H9B 109.5 . . ?
H9A C9 H9C 109.5 . . ?
H9B C9 H9C 109.5 . . ?
C74 C75 H75 120.9 . . ?
C76 C75 C74 118.2(3) . . ?
C76 C75 H75 120.9 . . ?
C38 C39 H39A 109.5 . . ?
C38 C39 H39B 109.5 . . ?
C38 C39 H39C 109.5 . . ?
H39A C39 H39B 109.5 . . ?
H39A C39 H39C 109.5 . . ?
H39B C39 H39C 109.5 . . ?
C47 C48 H48A 109.5 . . ?
C47 C48 H48B 109.5 . . ?
C47 C48 H48C 109.5 . . ?
H48A C48 H48B 109.5 . . ?
H48A C48 H48C 109.5 . . ?
H48B C48 H48C 109.5 . . ?
C7 C10 H10A 109.5 . . ?
C7 C10 H10B 109.5 . . ?
C7 C10 H10C 109.5 . . ?
H10A C10 H10B 109.5 . . ?
H10A C10 H10C 109.5 . . ?
H10B C10 H10C 109.5 . . ?
F14 C81 S5 111.7(3) . . ?
F14 C81 F15 106.6(3) . . ?
F15 C81 S5 111.2(3) . . ?
F13 C81 S5 111.5(3) . . ?
F13 C81 F14 108.7(4) . . ?
F13 C81 F15 106.9(3) . . ?
O1 Li1 O3 99.2(2) . . ?
O1 Li1 N4 91.63(19) . . ?
O1 Li1 N6 96.2(2) . . ?
O1 Li1 N5 146.7(3) . . ?
O3 Li1 N4 166.5(3) . . ?
O3 Li1 N6 105.7(2) . . ?
O3 Li1 N5 87.79(19) . . ?
N6 Li1 N4 80.85(17) . . ?
N5 Li1 N4 78.78(17) . . ?
N5 Li1 N6 113.3(2) . . ?
O8 Li2 O10 95.9(2) . . ?
O8 Li2 N12 99.1(2) . . ?
O8 Li2 N11 92.7(2) . . ?
O8 Li2 N13 142.8(3) . . ?
O10 Li2 N12 103.2(2) . . ?
O10 Li2 N11 169.7(3) . . ?
O10 Li2 N13 90.4(2) . . ?
N12 Li2 N11 80.78(17) . . ?
N13 Li2 N12 115.1(2) . . ?
N13 Li2 N11 79.36(17) . . ?
F12 C80 S4 109.3(15) . . ?
F10 C80 S4 112.4(15) . . ?
F10 C80 F12 109(2) . . ?
F11 C80 S4 111.7(15) . . ?
F11 C80 F12 105.4(18) . . ?
F11 C80 F10 108.3(19) . . ?
O14 S4 C80 102.6(11) . . ?
O14 S4 O12 114.4(14) . . ?
O14 S4 O13 116.2(13) . . ?
O12 S4 C80 103.6(11) . . ?
O13 S4 C80 102.2(14) . . ?
O13 S4 O12 115.0(16) . . ?

loop_
_geom_bond_atom_site_label_1
_geom_bond_atom_site_label_2
_geom_bond_distance
_geom_bond_site_symmetry_2
_geom_bond_publ_flag
Ni1 O1 1.9945(19) . ?
Ni1 O2 2.1958(19) . ?
Ni1 N3 2.060(2) . ?
Ni1 N7 2.059(3) . ?
Ni1 N2 2.054(2) . ?
Ni1 N1 2.085(2) . ?
Ni2 O9 2.1764(19) . ?
Ni2 O8 1.9974(19) . ?
Ni2 N8 2.089(2) . ?
Ni2 N9 2.074(2) . ?
Ni2 N10 2.051(2) . ?
Ni2 N14 2.056(3) . ?
S3 O9 1.4515(19) . ?
S3 O11 1.430(2) . ?
S3 O10 1.4442(19) . ?
S3 C77 1.821(3) . ?
S1 O3 1.443(2) . ?
S1 O2 1.446(2) . ?
S1 O4 1.429(2) . ?
S1 C37 1.828(3) . ?
S5 O17 1.439(3) . ?
S5 O15 1.432(3) . ?
S5 O16 1.435(3) . ?
S5 C81 1.827(4) . ?
S2 O5 1.441(3) . ?
S2 O7 1.433(3) . ?
S2 O6 1.440(2) . ?
S2 C40 1.821(3) . ?
F2 C37 1.333(3) . ?
F7 C77 1.331(3) . ?
F3 C37 1.335(4) . ?
F9 C77 1.334(4) . ?
O8 C41 1.333(3) . ?
O8 Li2 1.949(5) . ?
O1 C1 1.336(3) . ?
O1 Li1 1.931(5) . ?
F1 C37 1.336(4) . ?
F8 C77 1.335(4) . ?
O3 Li1 2.090(5) . ?
F4 C40 1.327(4) . ?
F6 C40 1.331(4) . ?
O10 Li2 2.048(5) . ?
F14 C81 1.338(5) . ?
F15 C81 1.339(4) . ?
F5 C40 1.334(4) . ?
N12 C66 1.345(4) . ?
N12 C70 1.342(4) . ?
N12 Li2 2.177(5) . ?
N3 C19 1.346(4) . ?
N3 C23 1.342(4) . ?
N8 C51 1.495(4) . ?
N8 C52 1.481(3) . ?
N8 C58 1.490(4) . ?
N9 C57 1.337(4) . ?
N9 C53 1.347(4) . ?
N7 C38 1.138(4) . ?
N10 C59 1.345(4) . ?
N10 C63 1.341(4) . ?
N2 C17 1.344(4) . ?
N2 C13 1.345(4) . ?
N11 C65 1.469(4) . ?
N11 C71 1.462(4) . ?
N11 C64 1.476(4) . ?
N11 Li2 2.183(5) . ?
N13 C72 1.351(4) . ?
N13 C76 1.338(4) . ?
N13 Li2 2.137(5) . ?
N4 C24 1.484(4) . ?
N4 C31 1.470(4) . ?
N4 C25 1.464(3) . ?
N4 Li1 2.205(5) . ?
N6 C36 1.343(4) . ?
N6 C32 1.348(4) . ?
N6 Li1 2.156(5) . ?
F13 C81 1.326(5) . ?
N5 C30 1.344(4) . ?
N5 C26 1.352(4) . ?
N5 Li1 2.129(5) . ?
N1 C11 1.493(4) . ?
N1 C12 1.490(4) . ?
N1 C18 1.481(3) . ?
N14 C78 1.132(4) . ?
C5 H5 0.9500 . ?
C5 C6 1.391(4) . ?
C5 C4 1.391(4) . ?
C43 H43 0.9500 . ?
C43 C44 1.404(4) . ?
C43 C42 1.393(4) . ?
C41 C42 1.402(4) . ?
C41 C46 1.416(4) . ?
C19 C20 1.382(4) . ?
C19 C18 1.510(4) . ?
C6 C24 1.505(4) . ?
C6 C1 1.416(4) . ?
C24 H24A 0.9900 . ?
C24 H24B 0.9900 . ?
C57 H57 0.9500 . ?
C57 C56 1.382(4) . ?
C44 C47 1.529(4) . ?
C44 C45 1.393(4) . ?
C1 C2 1.405(4) . ?
C53 C52 1.510(4) . ?
C53 C54 1.388(4) . ?
C59 C58 1.512(4) . ?
C59 C60 1.383(4) . ?
C36 H36 0.9500 . ?
C36 C35 1.375(5) . ?
C30 H30 0.9500 . ?
C30 C29 1.374(4) . ?
C66 C65 1.507(4) . ?
C66 C67 1.387(4) . ?
C26 C25 1.512(4) . ?
C26 C27 1.387(4) . ?
C65 H65A 0.9900 . ?
C65 H65B 0.9900 . ?
C4 C3 1.401(4) . ?
C4 C7 1.529(4) . ?
C17 H17 0.9500 . ?
C17 C16 1.381(4) . ?
C31 H31A 0.9900 . ?
C31 H31B 0.9900 . ?
C31 C32 1.509(4) . ?
C73 H73 0.9500 . ?
C73 C72 1.395(4) . ?
C73 C74 1.379(5) . ?
C56 H56 0.9500 . ?
C56 C55 1.381(4) . ?
C70 H70 0.9500 . ?
C70 C69 1.386(4) . ?
C51 H51A 0.9900 . ?
C51 H51B 0.9900 . ?
C51 C42 1.511(4) . ?
C33 H33 0.9500 . ?
C33 C32 1.382(4) . ?
C33 C34 1.381(4) . ?
C29 H29 0.9500 . ?
C29 C28 1.390(5) . ?
C52 H52A 0.9900 . ?
C52 H52B 0.9900 . ?
C23 H23 0.9500 . ?
C23 C22 1.379(4) . ?
C38 C39 1.454(4) . ?
C71 H71A 0.9900 . ?
C71 H71B 0.9900 . ?
C71 C72 1.500(4) . ?
C20 H20 0.9500 . ?
C20 C21 1.380(4) . ?
C3 H3 0.9500 . ?
C3 C2 1.390(4) . ?
C54 H54 0.9500 . ?
C54 C55 1.384(4) . ?
C13 C14 1.385(4) . ?
C13 C12 1.510(4) . ?
C63 H63 0.9500 . ?
C63 C62 1.378(4) . ?
C78 C79 1.458(4) . ?
C25 H25A 0.9900 . ?
C25 H25B 0.9900 . ?
C55 H55 0.9500 . ?
C64 H64A 0.9900 . ?
C64 H64B 0.9900 . ?
C64 C46 1.506(4) . ?
C11 H11A 0.9900 . ?
C11 H11B 0.9900 . ?
C11 C2 1.506(4) . ?
C61 H61 0.9500 . ?
C61 C60 1.390(4) . ?
C61 C62 1.381(5) . ?
C58 H58A 0.9900 . ?
C58 H58B 0.9900 . ?
C69 H69 0.9500 . ?
C69 C68 1.386(5) . ?
C14 H14 0.9500 . ?
C14 C15 1.391(4) . ?
C22 H22 0.9500 . ?
C22 C21 1.390(4) . ?
C7 C8 1.539(4) . ?
C7 C9 1.534(4) . ?
C7 C10 1.529(4) . ?
C15 H15 0.9500 . ?
C15 C16 1.382(4) . ?
C16 H16 0.9500 . ?
C74 H74 0.9500 . ?
C74 C75 1.387(5) . ?
C34 H34 0.9500 . ?
C34 C35 1.389(5) . ?
C60 H60 0.9500 . ?
C67 H67 0.9500 . ?
C67 C68 1.378(4) . ?
C12 H12A 0.9900 . ?
C12 H12B 0.9900 . ?
C47 C49 1.532(4) . ?
C47 C50 1.530(4) . ?
C47 C48 1.538(5) . ?
C35 H35 0.9500 . ?
C18 H18A 0.9900 . ?
C18 H18B 0.9900 . ?
C76 H76 0.9500 . ?
C76 C75 1.383(4) . ?
C45 H45 0.9500 . ?
C45 C46 1.397(4) . ?
C21 H21 0.9500 . ?
C68 H68 0.9500 . ?
C62 H62 0.9500 . ?
C49 H49A 0.9800 . ?
C49 H49B 0.9800 . ?
C49 H49C 0.9800 . ?
C28 H28 0.9500 . ?
C28 C27 1.380(5) . ?
C79 H79A 0.9800 . ?
C79 H79B 0.9800 . ?
C79 H79C 0.9800 . ?
C27 H27 0.9500 . ?
C50 H50A 0.9800 . ?
C50 H50B 0.9800 . ?
C50 H50C 0.9800 . ?
C8 H8A 0.9800 . ?
C8 H8B 0.9800 . ?
C8 H8C 0.9800 . ?
C9 H9A 0.9800 . ?
C9 H9B 0.9800 . ?
C9 H9C 0.9800 . ?
C75 H75 0.9500 . ?
C39 H39A 0.9800 . ?
C39 H39B 0.9800 . ?
C39 H39C 0.9800 . ?
C48 H48A 0.9800 . ?
C48 H48B 0.9800 . ?
C48 H48C 0.9800 . ?
C10 H10A 0.9800 . ?
C10 H10B 0.9800 . ?
C10 H10C 0.9800 . ?
C80 S4 1.833(18) . ?
C80 F12 1.33(2) . ?
C80 F10 1.32(2) . ?
C80 F11 1.32(2) . ?
S4 O14 1.432(18) . ?
S4 O12 1.470(16) . ?
S4 O13 1.428(18) . ?

loop_
_geom_torsion_atom_site_label_1
_geom_torsion_atom_site_label_2
_geom_torsion_atom_site_label_3
_geom_torsion_atom_site_label_4
_geom_torsion
_geom_torsion_site_symmetry_1
_geom_torsion_site_symmetry_2
_geom_torsion_site_symmetry_3
_geom_torsion_site_symmetry_4
_geom_torsion_publ_flag
Ni1 O1 C1 C6 129.8(2) . . . . ?
Ni1 O1 C1 C2 -49.1(3) . . . . ?
Ni1 N3 C19 C20 174.3(2) . . . . ?
Ni1 N3 C19 C18 -3.3(3) . . . . ?
Ni1 N3 C23 C22 -174.3(2) . . . . ?
Ni1 N2 C17 C16 166.0(2) . . . . ?
Ni1 N2 C13 C14 -167.3(2) . . . . ?
Ni1 N2 C13 C12 17.0(3) . . . . ?
Ni1 N1 C11 C2 -62.0(2) . . . . ?
Ni1 N1 C12 C13 26.6(3) . . . . ?
Ni1 N1 C18 C19 40.4(3) . . . . ?
Ni2 O8 C41 C42 48.1(3) . . . . ?
Ni2 O8 C41 C46 -131.4(2) . . . . ?
Ni2 N8 C51 C42 63.3(2) . . . . ?
Ni2 N8 C52 C53 -41.2(2) . . . . ?
Ni2 N8 C58 C59 -25.3(3) . . . . ?
Ni2 N9 C57 C56 176.5(2) . . . . ?
Ni2 N9 C53 C52 0.9(3) . . . . ?
Ni2 N9 C53 C54 -177.7(2) . . . . ?
Ni2 N10 C59 C58 -17.4(3) . . . . ?
Ni2 N10 C59 C60 167.2(2) . . . . ?
Ni2 N10 C63 C62 -166.0(2) . . . . ?
O9 S3 O10 Li2 48.6(3) . . . . ?
O9 S3 C77 F7 -67.3(2) . . . . ?
O9 S3 C77 F9 53.2(2) . . . . ?
O9 S3 C77 F8 172.4(2) . . . . ?
O8 C41 C42 C43 177.0(2) . . . . ?
O8 C41 C42 C51 -2.4(4) . . . . ?
O8 C41 C46 C64 6.3(4) . . . . ?
O8 C41 C46 C45 -176.9(2) . . . . ?
O1 C1 C2 C3 -179.5(2) . . . . ?
O1 C1 C2 C11 0.6(4) . . . . ?
O3 S1 O2 Ni1 -4.8(2) . . . . ?
O3 S1 C37 F2 -179.3(2) . . . . ?
O3 S1 C37 F3 60.3(2) . . . . ?
O3 S1 C37 F1 -59.5(2) . . . . ?
O11 S3 O9 Ni2 124.59(16) . . . . ?
O11 S3 O10 Li2 -88.3(3) . . . . ?
O11 S3 C77 F7 52.4(2) . . . . ?
O11 S3 C77 F9 172.9(2) . . . . ?
O11 S3 C77 F8 -67.9(2) . . . . ?
O10 S3 O9 Ni2 -12.9(2) . . . . ?
O10 S3 C77 F7 173.3(2) . . . . ?
O10 S3 C77 F9 -66.2(2) . . . . ?
O10 S3 C77 F8 53.0(2) . . . . ?
O2 S1 O3 Li1 -36.1(3) . . . . ?
O2 S1 C37 F2 61.4(2) . . . . ?
O2 S1 C37 F3 -59.0(2) . . . . ?
O2 S1 C37 F1 -178.83(19) . . . . ?
O4 S1 O3 Li1 100.8(2) . . . . ?
O4 S1 O2 Ni1 -142.05(16) . . . . ?
O4 S1 C37 F2 -58.3(2) . . . . ?
O4 S1 C37 F3 -178.6(2) . . . . ?
O4 S1 C37 F1 61.5(2) . . . . ?
N12 C66 C65 N11 43.7(3) . . . . ?
N12 C66 C67 C68 1.2(5) . . . . ?
N12 C70 C69 C68 1.9(5) . . . . ?
N3 C19 C20 C21 0.8(5) . . . . ?
N3 C19 C18 N1 -25.6(3) . . . . ?
N3 C23 C22 C21 0.7(5) . . . . ?
N8 C51 C42 C43 120.5(3) . . . . ?
N8 C51 C42 C41 -60.2(3) . . . . ?
N9 C57 C56 C55 0.9(5) . . . . ?
N9 C53 C52 N8 27.8(3) . . . . ?
N9 C53 C54 C55 0.8(4) . . . . ?
O5 S2 C40 F4 57.4(3) . . . . ?
O5 S2 C40 F6 176.7(2) . . . . ?
O5 S2 C40 F5 -62.8(3) . . . . ?
N10 C59 C58 N8 29.4(3) . . . . ?
N10 C59 C60 C61 0.0(4) . . . . ?
N10 C63 C62 C61 1.3(4) . . . . ?
N2 C17 C16 C15 -0.7(4) . . . . ?
N2 C13 C14 C15 -0.2(4) . . . . ?
N2 C13 C12 N1 -29.9(3) . . . . ?
N11 C71 C72 N13 31.8(4) . . . . ?
N11 C71 C72 C73 -152.2(3) . . . . ?
N11 C64 C46 C41 -62.9(3) . . . . ?
N11 C64 C46 C45 120.4(3) . . . . ?
N13 C76 C75 C74 -0.1(5) . . . . ?
N4 C31 C32 N6 -46.4(3) . . . . ?
N4 C31 C32 C33 133.9(3) . . . . ?
N6 C36 C35 C34 -0.7(5) . . . . ?
O17 S5 C81 F14 179.8(3) . . . . ?
O17 S5 C81 F15 60.9(3) . . . . ?
O17 S5 C81 F13 -58.3(3) . . . . ?
O7 S2 C40 F4 177.4(2) . . . . ?
O7 S2 C40 F6 -63.3(2) . . . . ?
O7 S2 C40 F5 57.2(3) . . . . ?
O15 S5 C81 F14 58.8(4) . . . . ?
O15 S5 C81 F15 -60.1(3) . . . . ?
O15 S5 C81 F13 -179.3(3) . . . . ?
O6 S2 C40 F4 -61.2(3) . . . . ?
O6 S2 C40 F6 58.1(3) . . . . ?
O6 S2 C40 F5 178.6(2) . . . . ?
N5 C30 C29 C28 -0.4(5) . . . . ?
N5 C26 C25 N4 -31.1(3) . . . . ?
N5 C26 C27 C28 -0.6(5) . . . . ?
N1 C11 C2 C1 62.4(3) . . . . ?
N1 C11 C2 C3 -117.5(3) . . . . ?
O16 S5 C81 F14 -60.8(3) . . . . ?
O16 S5 C81 F15 -179.8(3) . . . . ?
O16 S5 C81 F13 61.0(3) . . . . ?
C5 C6 C24 N4 -122.6(3) . . . . ?
C5 C6 C1 O1 179.7(2) . . . . ?
C5 C6 C1 C2 -1.3(4) . . . . ?
C5 C4 C3 C2 -0.4(4) . . . . ?
C5 C4 C7 C8 -114.5(3) . . . . ?
C5 C4 C7 C9 5.5(4) . . . . ?
C5 C4 C7 C10 125.6(3) . . . . ?
C43 C44 C47 C49 56.3(4) . . . . ?
C43 C44 C47 C50 176.2(3) . . . . ?
C43 C44 C47 C48 -62.9(3) . . . . ?
C43 C44 C45 C46 -2.0(4) . . . . ?
C19 N3 C23 C22 0.4(4) . . . . ?
C19 C20 C21 C22 0.4(5) . . . . ?
C6 C5 C4 C3 0.6(4) . . . . ?
C6 C5 C4 C7 179.2(3) . . . . ?
C6 C1 C2 C3 1.6(4) . . . . ?
C6 C1 C2 C11 -178.3(2) . . . . ?
C24 N4 C31 C32 -80.4(3) . . . . ?
C24 N4 C25 C26 155.0(2) . . . . ?
C24 C6 C1 O1 -3.9(4) . . . . ?
C24 C6 C1 C2 175.0(2) . . . . ?
C57 N9 C53 C52 178.9(2) . . . . ?
C57 N9 C53 C54 0.3(4) . . . . ?
C57 C56 C55 C54 0.3(4) . . . . ?
C44 C43 C42 C41 0.7(4) . . . . ?
C44 C43 C42 C51 -180.0(3) . . . . ?
C44 C45 C46 C41 -0.8(4) . . . . ?
C44 C45 C46 C64 175.9(3) . . . . ?
C1 C6 C24 N4 61.1(3) . . . . ?
C53 N9 C57 C56 -1.2(4) . . . . ?
C53 C54 C55 C56 -1.1(4) . . . . ?
C77 S3 O9 Ni2 -123.26(16) . . . . ?
C77 S3 O10 Li2 159.3(2) . . . . ?
C59 N10 C63 C62 -2.6(4) . . . . ?
C36 N6 C32 C31 178.8(2) . . . . ?
C36 N6 C32 C33 -1.5(4) . . . . ?
C30 N5 C26 C25 -176.5(3) . . . . ?
C30 N5 C26 C27 0.5(4) . . . . ?
C30 C29 C28 C27 0.3(5) . . . . ?
C66 N12 C70 C69 -1.5(4) . . . . ?
C66 C67 C68 C69 -0.8(5) . . . . ?
C26 N5 C30 C29 0.0(4) . . . . ?
C65 N11 C71 C72 82.0(3) . . . . ?
C65 N11 C64 C46 -68.0(3) . . . . ?
C65 C66 C67 C68 -176.3(3) . . . . ?
C4 C5 C6 C24 -176.0(3) . . . . ?
C4 C5 C6 C1 0.3(4) . . . . ?
C4 C3 C2 C1 -0.7(4) . . . . ?
C4 C3 C2 C11 179.1(3) . . . . ?
C17 N2 C13 C14 -1.3(4) . . . . ?
C17 N2 C13 C12 -177.0(2) . . . . ?
C31 N4 C24 C6 65.8(3) . . . . ?
C31 N4 C25 C26 -79.5(3) . . . . ?
C73 C74 C75 C76 -0.4(5) . . . . ?
C70 N12 C66 C65 177.6(2) . . . . ?
C70 N12 C66 C67 -0.1(4) . . . . ?
C70 C69 C68 C67 -0.7(5) . . . . ?
C51 N8 C52 C53 -160.8(2) . . . . ?
C51 N8 C58 C59 95.8(3) . . . . ?
C33 C34 C35 C36 0.0(5) . . . . ?
C32 N6 C36 C35 1.4(4) . . . . ?
C32 C33 C34 C35 -0.1(5) . . . . ?
C29 C28 C27 C26 0.1(5) . . . . ?
C52 N8 C51 C42 -179.6(2) . . . . ?
C52 N8 C58 C59 -140.1(2) . . . . ?
C52 C53 C54 C55 -177.7(3) . . . . ?
C42 C43 C44 C47 -177.4(3) . . . . ?
C42 C43 C44 C45 2.0(4) . . . . ?
C42 C41 C46 C64 -173.2(2) . . . . ?
C42 C41 C46 C45 3.5(4) . . . . ?
C23 N3 C19 C20 -1.2(4) . . . . ?
C23 N3 C19 C18 -178.8(3) . . . . ?
C23 C22 C21 C20 -1.1(5) . . . . ?
C71 N11 C65 C66 -154.4(2) . . . . ?
C71 N11 C64 C46 168.1(2) . . . . ?
C20 C19 C18 N1 156.8(3) . . . . ?
C3 C4 C7 C8 64.0(3) . . . . ?
C3 C4 C7 C9 -176.0(3) . . . . ?
C3 C4 C7 C10 -55.8(4) . . . . ?
C54 C53 C52 N8 -153.7(3) . . . . ?
C13 N2 C17 C16 1.8(4) . . . . ?
C13 C14 C15 C16 1.2(4) . . . . ?
C63 N10 C59 C58 177.2(2) . . . . ?
C63 N10 C59 C60 1.9(4) . . . . ?
C72 N13 C76 C75 0.8(5) . . . . ?
C72 C73 C74 C75 0.1(5) . . . . ?
C25 N4 C24 C6 -169.8(2) . . . . ?
C25 N4 C31 C32 155.1(2) . . . . ?
C25 C26 C27 C28 176.2(3) . . . . ?
C64 N11 C65 C66 81.9(3) . . . . ?
C64 N11 C71 C72 -153.4(2) . . . . ?
C11 N1 C12 C13 -94.0(3) . . . . ?
C11 N1 C18 C19 159.7(2) . . . . ?
C58 N8 C51 C42 -56.5(3) . . . . ?
C58 N8 C52 C53 74.8(3) . . . . ?
C58 C59 C60 C61 -175.0(3) . . . . ?
C14 C13 C12 N1 154.4(3) . . . . ?
C14 C15 C16 C17 -0.8(4) . . . . ?
C7 C4 C3 C2 -179.0(3) . . . . ?
C74 C73 C72 N13 0.7(5) . . . . ?
C74 C73 C72 C71 -175.1(3) . . . . ?
C34 C33 C32 N6 0.9(5) . . . . ?
C34 C33 C32 C31 -179.4(3) . . . . ?
C60 C59 C58 N8 -155.3(3) . . . . ?
C60 C61 C62 C63 0.6(4) . . . . ?
C67 C66 C65 N11 -138.7(3) . . . . ?
C37 S1 O3 Li1 -146.7(2) . . . . ?
C37 S1 O2 Ni1 106.68(17) . . . . ?
C12 N1 C11 C2 57.5(3) . . . . ?
C12 N1 C18 C19 -76.1(3) . . . . ?
C12 C13 C14 C15 175.2(3) . . . . ?
C47 C44 C45 C46 177.4(3) . . . . ?
C18 N1 C11 C2 -179.2(2) . . . . ?
C18 N1 C12 C13 142.1(2) . . . . ?
C18 C19 C20 C21 178.2(3) . . . . ?
C76 N13 C72 C73 -1.1(4) . . . . ?
C76 N13 C72 C71 174.9(3) . . . . ?
C45 C44 C47 C49 -123.0(3) . . . . ?
C45 C44 C47 C50 -3.1(4) . . . . ?
C45 C44 C47 C48 117.7(3) . . . . ?
C46 C41 C42 C43 -3.5(4) . . . . ?
C46 C41 C42 C51 177.2(2) . . . . ?
C62 C61 C60 C59 -1.2(4) . . . . ?
C27 C26 C25 N4 152.0(3) . . . . ?
Li1 O1 C1 C6 -52.8(3) . . . . ?
Li1 O1 C1 C2 128.3(3) . . . . ?
Li1 N4 C24 C6 -50.5(3) . . . . ?
Li1 N4 C31 C32 39.6(3) . . . . ?
Li1 N4 C25 C26 33.9(3) . . . . ?
Li1 N6 C36 C35 150.8(3) . . . . ?
Li1 N6 C32 C31 25.3(3) . . . . ?
Li1 N6 C32 C33 -155.0(3) . . . . ?
Li1 N5 C30 C29 171.9(3) . . . . ?
Li1 N5 C26 C25 10.7(3) . . . . ?
Li1 N5 C26 C27 -172.4(3) . . . . ?
Li2 O8 C41 C42 -129.5(3) . . . . ?
Li2 O8 C41 C46 50.9(3) . . . . ?
Li2 N12 C66 C65 -23.5(3) . . . . ?
Li2 N12 C66 C67 158.9(3) . . . . ?
Li2 N12 C70 C69 -156.6(3) . . . . ?
Li2 N11 C65 C66 -37.9(3) . . . . ?
Li2 N11 C71 C72 -32.8(3) . . . . ?
Li2 N11 C64 C46 48.9(3) . . . . ?
Li2 N13 C72 C73 171.1(3) . . . . ?
Li2 N13 C72 C71 -12.8(3) . . . . ?
Li2 N13 C76 C75 -170.2(3) . . . . ?
F12 C80 S4 O14 -52(2) . . . . ?
F12 C80 S4 O12 -171(2) . . . . ?
F12 C80 S4 O13 69(2) . . . . ?
F10 C80 S4 O14 -173.3(18) . . . . ?
F10 C80 S4 O12 67(2) . . . . ?
F10 C80 S4 O13 -53(2) . . . . ?
F11 C80 S4 O14 64.7(19) . . . . ?
F11 C80 S4 O12 -55(2) . . . . ?
F11 C80 S4 O13 -174.5(19) . . . . ?

loop_
_twin_individual_id
_twin_individual_mass_fraction_refined
1 0.627(11)
2 0.373(11)
